data_4326357
loop_
_publ_author_name
'Margot Wenzel'
'Beno\^it Bertrand'
'Marie-Jo\"elle Ondel-Eymin'
'Virginie Comte'
'Jennifer A. Harvey'
'Philippe Richard'
'Michael Groessl'
'Olivier Zava'
'Hedi Amrouche'
'Pierre D. Harvey'
'Pierre Le Gendre'
'Michel Picquet'
'Angela Casini'

_publ_contact_author_address
;
ICMUB UMR 5260
Universit\'e de Bourgogne
Facult\'e des Sciences
9 Avenue Alain Savary
21000 DIJON
France
;
_publ_contact_author_email prichard@u-bourgogne.fr
_publ_contact_author_fax +33-0380393835
_publ_contact_author_name 'Richard, Philippe'
_publ_contact_author_phone +33-0380396079
_publ_section_title
;
 Multinuclear Cytotoxic Metallodrugs: Physicochemical Characterization and
 Biological Properties of Novel Heteronuclear Gold-Titanium Complexes
;
_journal_name_full 'Inorganic Chemistry'
_journal_page_first 9472
_journal_page_last 9480
_journal_paper_doi 10.1021/ic201155y
_journal_volume 50
_journal_year 2011
_chemical_formula_moiety '3(C44 H38 Au Cl4 P2 Ti2), 3(F6 P), 7(C H2 Cl2)'
_chemical_formula_sum 'C139 H128 Au3 Cl26 F18 P9 Ti6'
_chemical_formula_weight 4218.98
_chemical_name_systematic
;
 ?
;
_space_group_IT_number 2
_symmetry_cell_setting triclinic
_symmetry_space_group_name_Hall '-P 1'
_symmetry_space_group_name_H-M 'P -1'
_atom_sites_solution_hydrogens geom
_atom_sites_solution_primary direct
_atom_sites_solution_secondary difmap
_audit_creation_method SHELXL-97
_cell_angle_alpha 99.5510(10)
_cell_angle_beta 107.0330(10)
_cell_angle_gamma 103.3730(10)
_cell_formula_units_Z 2
_cell_length_a 15.42470(10)
_cell_length_b 22.7633(2)
_cell_length_c 24.5075(2)
_cell_measurement_reflns_used 32856
_cell_measurement_temperature 115(2)
_cell_measurement_theta_max 27.485
_cell_measurement_theta_min 1
_cell_volume 7747.79(13)
_computing_cell_refinement 'DENZO-SMN (Otwinowski & Minor, 1997)'
_computing_data_collection 'KappaCCD Server Software (Nonius,1997)'
_computing_data_reduction 'DENZO-SMN (Otwinowski & Minor, 1997)'
_computing_molecular_graphics 'ORTEPIII (Burnett, 1996)'
_computing_publication_material 'SHELXL97 and WinGX (Farrugia, 1999)'
_computing_structure_refinement 'SHELXL-97 (Sheldrick, 1997)'
_computing_structure_solution 'SIR92 (Altomare, 1993)'
_diffrn_ambient_temperature 115(2)
_diffrn_measured_fraction_theta_full 0.995
_diffrn_measured_fraction_theta_max 0.995
_diffrn_measurement_device_type KappaCCD
_diffrn_measurement_method '\f scans (\k = 0) + additional \w scans'
_diffrn_radiation_monochromator graphite
_diffrn_radiation_source 'fine-focus sealed tube'
_diffrn_radiation_type MoK\a
_diffrn_radiation_wavelength 0.71073
_diffrn_reflns_av_R_equivalents 0.0306
_diffrn_reflns_av_sigmaI/netI 0.0491
_diffrn_reflns_limit_h_max 20
_diffrn_reflns_limit_h_min -20
_diffrn_reflns_limit_k_max 29
_diffrn_reflns_limit_k_min -29
_diffrn_reflns_limit_l_max 31
_diffrn_reflns_limit_l_min -31
_diffrn_reflns_number 65074
_diffrn_reflns_theta_full 27.48
_diffrn_reflns_theta_max 27.48
_diffrn_reflns_theta_min 1.81
_diffrn_standards_number 0
_exptl_absorpt_coefficient_mu 3.732
_exptl_absorpt_correction_type none
_exptl_crystal_colour red
_exptl_crystal_density_diffrn 1.809
_exptl_crystal_description prism
_exptl_crystal_F_000 4140
_exptl_crystal_size_max 0.27
_exptl_crystal_size_mid 0.17
_exptl_crystal_size_min 0.17
_refine_diff_density_max 2.100
_refine_diff_density_min -1.406
_refine_diff_density_rms 0.129
_refine_ls_extinction_method none
_refine_ls_goodness_of_fit_ref 1.034
_refine_ls_hydrogen_treatment noref
_refine_ls_matrix_type userblock
_refine_ls_number_parameters 1869
_refine_ls_number_reflns 35347
_refine_ls_number_restraints 72
_refine_ls_restrained_S_all 1.034
_refine_ls_R_factor_all 0.0536
_refine_ls_R_factor_gt 0.0369
_refine_ls_shift/su_max 0.039
_refine_ls_shift/su_mean 0.002
_refine_ls_structure_factor_coef Fsqd
_refine_ls_weighting_details 'calc w=1/[\s^2^(Fo^2^)+(0.0378P)^2^+15.2714P] where P=(Fo^2^+2Fc^2^)/3'
_refine_ls_weighting_scheme calc
_refine_ls_wR_factor_gt 0.0826
_refine_ls_wR_factor_ref 0.0889
_reflns_number_gt 28551
_reflns_number_total 35517
_reflns_threshold_expression >2sigma(I)
_cod_data_source_file ic201155y_si_002_1.cif
_cod_data_source_block p106
_cod_original_cell_volume 7747.78(13)
_cod_original_sg_symbol_Hall '-P 1 '
_cod_original_formula_sum 'C139 H128 Au3 Cl26 F18 P9 Ti6 '
_cod_database_code 4326357

loop_
_symmetry_equiv_pos_as_xyz
'x, y, z'
'-x, -y, -z'

loop_
_atom_site_label
_atom_site_type_symbol
_atom_site_fract_x
_atom_site_fract_y
_atom_site_fract_z
_atom_site_U_iso_or_equiv
_atom_site_adp_type
_atom_site_occupancy
_atom_site_symmetry_multiplicity
_atom_site_calc_flag
_atom_site_refinement_flags
_atom_site_disorder_assembly
_atom_site_disorder_group
Ti1 Ti 0.49204(5) 0.26665(3) 0.10449(3) 0.01698(14) Uani 1 1 d . . .
Ti2 Ti 0.72616(5) 0.22549(3) -0.14170(3) 0.01811(15) Uani 1 1 d . . .
Au1 Au 0.636153(10) 0.309104(7) -0.012199(7) 0.01652(3) Uani 1 1 d . . .
Cl1 Cl 0.62248(7) 0.35281(5) 0.11903(5) 0.0255(2) Uani 1 1 d . . .
Cl2 Cl 0.53489(7) 0.19280(4) 0.04674(5) 0.0227(2) Uani 1 1 d . . .
Cl3 Cl 0.67142(7) 0.17309(5) -0.07804(5) 0.0240(2) Uani 1 1 d . . .
Cl4 Cl 0.62836(7) 0.29115(5) -0.14883(5) 0.0236(2) Uani 1 1 d . . .
P1 P 0.47665(7) 0.30349(5) -0.04036(4) 0.0151(2) Uani 1 1 d . . .
P2 P 0.79661(7) 0.32117(5) 0.01131(5) 0.0171(2) Uani 1 1 d . . .
C1 C 0.4169(3) 0.29017(18) 0.01183(18) 0.0175(8) Uani 1 1 d . . .
C2 C 0.3594(3) 0.23218(19) 0.01303(18) 0.0193(8) Uani 1 1 d . . .
H2 H 0.3460 0.1940 -0.0132 0.023 Uiso 1 1 calc R . .
C3 C 0.3265(3) 0.2420(2) 0.05985(18) 0.0222(9) Uani 1 1 d . . .
H3 H 0.2884 0.2114 0.0707 0.027 Uiso 1 1 calc R . .
C4 C 0.3609(3) 0.3067(2) 0.08828(19) 0.0244(9) Uani 1 1 d . . .
H4 H 0.3489 0.3260 0.1207 0.029 Uiso 1 1 calc R . .
C5 C 0.4163(3) 0.33633(19) 0.05860(18) 0.0210(9) Uani 1 1 d . . .
H5 H 0.4473 0.3788 0.0679 0.025 Uiso 1 1 calc R . .
C6 C 0.5581(4) 0.2130(3) 0.1745(2) 0.0418(13) Uani 1 1 d . . .
H6 H 0.5949 0.1878 0.1668 0.050 Uiso 1 1 calc R . .
C7 C 0.4583(4) 0.1941(2) 0.1594(2) 0.0335(11) Uani 1 1 d . . .
H7 H 0.4172 0.1544 0.1391 0.040 Uiso 1 1 calc R . .
C8 C 0.4330(3) 0.2461(2) 0.18053(19) 0.0309(10) Uani 1 1 d . . .
H8 H 0.3719 0.2467 0.1781 0.037 Uiso 1 1 calc R . .
C9 C 0.5140(4) 0.2966(2) 0.2058(2) 0.0339(11) Uani 1 1 d . . .
H9 H 0.5165 0.3372 0.2218 0.041 Uiso 1 1 calc R . .
C10 C 0.5913(4) 0.2760(3) 0.2029(2) 0.0407(13) Uani 1 1 d . . .
H10 H 0.6545 0.3003 0.2176 0.049 Uiso 1 1 calc R . .
C11 C 0.4536(3) 0.37386(18) -0.05830(17) 0.0185(8) Uani 1 1 d . . .
C12 C 0.5217(3) 0.4151(2) -0.0713(2) 0.0260(9) Uani 1 1 d . . .
H12 H 0.5784 0.4067 -0.0700 0.031 Uiso 1 1 calc R . .
C13 C 0.5056(4) 0.4688(2) -0.0861(2) 0.0364(12) Uani 1 1 d . . .
H13 H 0.5512 0.4961 -0.0952 0.044 Uiso 1 1 calc R . .
C14 C 0.4222(3) 0.4819(2) -0.0875(2) 0.0323(11) Uani 1 1 d . . .
H14 H 0.4118 0.5181 -0.0972 0.039 Uiso 1 1 calc R . .
C15 C 0.3544(3) 0.4414(2) -0.0744(2) 0.0308(10) Uani 1 1 d . . .
H15 H 0.2982 0.4503 -0.0753 0.037 Uiso 1 1 calc R . .
C16 C 0.3694(3) 0.38734(19) -0.06012(19) 0.0238(9) Uani 1 1 d . . .
H16 H 0.3231 0.3600 -0.0517 0.029 Uiso 1 1 calc R . .
C17 C 0.4075(3) 0.23919(17) -0.10483(17) 0.0164(8) Uani 1 1 d . . .
C18 C 0.4425(3) 0.18875(18) -0.11392(19) 0.0227(9) Uani 1 1 d . . .
H18 H 0.4990 0.1884 -0.0869 0.027 Uiso 1 1 calc R . .
C19 C 0.3940(3) 0.1393(2) -0.1628(2) 0.0295(10) Uani 1 1 d . . .
H19 H 0.4181 0.1058 -0.1687 0.035 Uiso 1 1 calc R . .
C20 C 0.3099(3) 0.1392(2) -0.2031(2) 0.0313(10) Uani 1 1 d . . .
H20 H 0.2772 0.1057 -0.2360 0.038 Uiso 1 1 calc R . .
C21 C 0.2745(3) 0.1889(2) -0.1943(2) 0.0365(12) Uani 1 1 d . . .
H21 H 0.2179 0.1891 -0.2214 0.044 Uiso 1 1 calc R . .
C22 C 0.3229(3) 0.2386(2) -0.1453(2) 0.0285(10) Uani 1 1 d . . .
H22 H 0.2984 0.2719 -0.1395 0.034 Uiso 1 1 calc R . .
C23 C 0.8355(3) 0.29715(19) -0.04924(19) 0.0215(9) Uani 1 1 d . . .
C24 C 0.8380(3) 0.3286(2) -0.09406(19) 0.0241(9) Uani 1 1 d . . .
H24 H 0.8203 0.3647 -0.0971 0.029 Uiso 1 1 calc R . .
C25 C 0.8717(3) 0.2962(2) -0.1334(2) 0.0305(11) Uani 1 1 d . . .
H25 H 0.8792 0.3065 -0.1672 0.037 Uiso 1 1 calc R . .
C26 C 0.8920(3) 0.2453(2) -0.1123(2) 0.0320(11) Uani 1 1 d . . .
H26 H 0.9157 0.2163 -0.1298 0.038 Uiso 1 1 calc R . .
C27 C 0.8707(3) 0.2455(2) -0.0606(2) 0.0276(10) Uani 1 1 d . . .
H27 H 0.8782 0.2170 -0.0378 0.033 Uiso 1 1 calc R . .
C28 C 0.5977(3) 0.1638(2) -0.22720(19) 0.0312(11) Uani 1 1 d . . .
H28 H 0.5365 0.1647 -0.2305 0.037 Uiso 1 1 calc R . .
C29 C 0.6622(3) 0.2040(2) -0.24553(19) 0.0314(11) Uani 1 1 d . . .
H29 H 0.6505 0.2357 -0.2634 0.038 Uiso 1 1 calc R . .
C30 C 0.7463(3) 0.1875(2) -0.23204(19) 0.0296(10) Uani 1 1 d . . .
H30 H 0.8003 0.2059 -0.2399 0.036 Uiso 1 1 calc R . .
C31 C 0.7349(4) 0.1382(2) -0.2044(2) 0.0343(11) Uani 1 1 d . . .
H31 H 0.7809 0.1193 -0.1895 0.041 Uiso 1 1 calc R . .
C32 C 0.6426(4) 0.1228(2) -0.2034(2) 0.0345(12) Uani 1 1 d . . .
H32 H 0.6155 0.0905 -0.1892 0.041 Uiso 1 1 calc R . .
C33 C 0.8650(3) 0.40282(18) 0.04268(18) 0.0198(8) Uani 1 1 d . . .
C34 C 0.8282(3) 0.44151(19) 0.07415(18) 0.0225(9) Uani 1 1 d . . .
H34 H 0.7689 0.4256 0.0770 0.027 Uiso 1 1 calc R . .
C35 C 0.8796(3) 0.5035(2) 0.1012(2) 0.0267(10) Uani 1 1 d . . .
H35 H 0.8549 0.5289 0.1222 0.032 Uiso 1 1 calc R . .
C36 C 0.9674(3) 0.5273(2) 0.0969(2) 0.0279(10) Uani 1 1 d . . .
H36 H 1.0018 0.5689 0.1151 0.033 Uiso 1 1 calc R . .
C37 C 1.0049(3) 0.4897(2) 0.0656(2) 0.0291(10) Uani 1 1 d . . .
H37 H 1.0642 0.5061 0.0629 0.035 Uiso 1 1 calc R . .
C38 C 0.9539(3) 0.4278(2) 0.03830(19) 0.0265(10) Uani 1 1 d . . .
H38 H 0.9788 0.4027 0.0170 0.032 Uiso 1 1 calc R . .
C39 C 0.8462(3) 0.28139(18) 0.06579(18) 0.0216(9) Uani 1 1 d . . .
C40 C 0.9425(3) 0.2853(2) 0.0838(2) 0.0288(10) Uani 1 1 d . . .
H40 H 0.9821 0.3076 0.0673 0.035 Uiso 1 1 calc R . .
C41 C 0.9787(3) 0.2558(2) 0.1266(2) 0.0348(11) Uani 1 1 d . . .
H41 H 1.0428 0.2586 0.1389 0.042 Uiso 1 1 calc R . .
C42 C 0.9197(4) 0.2222(2) 0.1509(2) 0.0355(12) Uani 1 1 d . . .
H42 H 0.9441 0.2024 0.1795 0.043 Uiso 1 1 calc R . .
C43 C 0.8245(4) 0.2183(2) 0.1325(2) 0.0327(11) Uani 1 1 d . . .
H43 H 0.7847 0.1956 0.1487 0.039 Uiso 1 1 calc R . .
C44 C 0.7877(3) 0.24796(19) 0.09037(19) 0.0239(9) Uani 1 1 d . . .
H44 H 0.7236 0.2454 0.0786 0.029 Uiso 1 1 calc R . .
Ti3 Ti 0.63333(5) 0.67292(4) 0.32911(3) 0.02322(16) Uani 1 1 d . . .
Ti4 Ti 0.46864(5) 0.78958(3) 0.59679(3) 0.01919(15) Uani 1 1 d . . .
Au2 Au 0.587494(11) 0.790373(7) 0.463145(7) 0.01923(4) Uani 1 1 d . . .
Cl5 Cl 0.56446(7) 0.63635(5) 0.39605(5) 0.0280(2) Uani 1 1 d . . .
Cl6 Cl 0.56990(8) 0.75716(5) 0.32298(5) 0.0276(2) Uani 1 1 d . . .
Cl7 Cl 0.46600(8) 0.70510(5) 0.52683(5) 0.0306(2) Uani 1 1 d . . .
Cl8 Cl 0.62211(8) 0.85130(6) 0.61218(6) 0.0457(4) Uani 1 1 d . . .
P3 P 0.73719(7) 0.77833(5) 0.48120(5) 0.0187(2) Uani 1 1 d . . .
P4 P 0.44168(8) 0.80908(5) 0.44521(5) 0.0212(2) Uani 1 1 d . . .
C45 C 0.7601(3) 0.73843(19) 0.41933(19) 0.0219(9) Uani 1 1 d . . .
C46 C 0.7732(3) 0.6780(2) 0.4098(2) 0.0267(10) Uani 1 1 d . . .
H46 H 0.7704 0.6513 0.4345 0.032 Uiso 1 1 calc R . .
C47 C 0.7909(3) 0.6660(2) 0.3569(2) 0.0312(11) Uani 1 1 d . . .
H47 H 0.8017 0.6298 0.3403 0.037 Uiso 1 1 calc R . .
C48 C 0.7896(3) 0.7182(2) 0.3327(2) 0.0337(11) Uani 1 1 d . . .
H48 H 0.7988 0.7224 0.2975 0.040 Uiso 1 1 calc R . .
C49 C 0.7720(3) 0.7626(2) 0.37165(19) 0.0259(9) Uani 1 1 d . . .
H49 H 0.7687 0.8018 0.3668 0.031 Uiso 1 1 calc R . .
C50 C 0.4950(4) 0.6257(2) 0.2437(2) 0.0383(12) Uani 1 1 d . . .
H50 H 0.4409 0.6384 0.2400 0.046 Uiso 1 1 calc R . .
C51 C 0.5688(4) 0.6519(3) 0.2250(2) 0.0476(14) Uani 1 1 d . . .
H51 H 0.5728 0.6848 0.2069 0.057 Uiso 1 1 calc R . .
C52 C 0.6348(4) 0.6198(4) 0.2385(3) 0.066(2) Uani 1 1 d . . .
H52 H 0.6910 0.6266 0.2303 0.080 Uiso 1 1 calc R . .
C53 C 0.6024(5) 0.5748(3) 0.2669(3) 0.065(2) Uani 1 1 d . . .
H53 H 0.6339 0.5476 0.2820 0.078 Uiso 1 1 calc R . .
C54 C 0.5142(4) 0.5789(2) 0.2680(2) 0.0475(14) Uani 1 1 d . . .
H54 H 0.4751 0.5537 0.2830 0.057 Uiso 1 1 calc R . .
C55 C 0.8278(3) 0.85372(19) 0.50826(19) 0.0238(9) Uani 1 1 d . . .
C56 C 0.8163(4) 0.8993(2) 0.5489(3) 0.0462(15) Uani 1 1 d . . .
H56 H 0.7613 0.8918 0.5584 0.055 Uiso 1 1 calc R . .
C57 C 0.8867(4) 0.9558(2) 0.5750(3) 0.0521(16) Uani 1 1 d . . .
H57 H 0.8794 0.9857 0.6027 0.062 Uiso 1 1 calc R . .
C58 C 0.9673(4) 0.9681(2) 0.5604(2) 0.0379(12) Uani 1 1 d . . .
H58 H 1.0138 1.0064 0.5777 0.045 Uiso 1 1 calc R . .
C59 C 0.9789(3) 0.9235(2) 0.5201(2) 0.0310(11) Uani 1 1 d . . .
H59 H 1.0334 0.9319 0.5102 0.037 Uiso 1 1 calc R . .
C60 C 0.9102(3) 0.8662(2) 0.4943(2) 0.0265(10) Uani 1 1 d . . .
H60 H 0.9192 0.8361 0.4676 0.032 Uiso 1 1 calc R . .
C61 C 0.7746(3) 0.74041(18) 0.53945(18) 0.0213(9) Uani 1 1 d . . .
C62 C 0.7180(3) 0.7241(2) 0.5724(2) 0.0301(10) Uani 1 1 d . . .
H62 H 0.6578 0.7295 0.5626 0.036 Uiso 1 1 calc R . .
C63 C 0.7512(4) 0.6997(2) 0.6201(2) 0.0364(11) Uani 1 1 d . . .
H63 H 0.7131 0.6888 0.6423 0.044 Uiso 1 1 calc R . .
C64 C 0.8407(4) 0.6916(2) 0.6349(2) 0.0342(11) Uani 1 1 d . . .
H64 H 0.8633 0.6761 0.6673 0.041 Uiso 1 1 calc R . .
C65 C 0.8958(3) 0.7065(2) 0.6015(2) 0.0338(11) Uani 1 1 d . . .
H65 H 0.9552 0.6999 0.6108 0.041 Uiso 1 1 calc R . .
C66 C 0.8643(3) 0.7313(2) 0.5540(2) 0.0288(10) Uani 1 1 d . . .
H66 H 0.9026 0.7417 0.5319 0.035 Uiso 1 1 calc R . .
C67 C 0.3454(3) 0.74825(19) 0.38761(18) 0.0216(9) Uani 1 1 d . . .
C68 C 0.2536(3) 0.7532(2) 0.3694(2) 0.0325(11) Uani 1 1 d . . .
H68 H 0.2398 0.7861 0.3896 0.039 Uiso 1 1 calc R . .
C69 C 0.1831(3) 0.7100(2) 0.3221(2) 0.0358(12) Uani 1 1 d . . .
H69 H 0.1218 0.7135 0.3108 0.043 Uiso 1 1 calc R . .
C70 C 0.2033(3) 0.6614(2) 0.2913(2) 0.0306(10) Uani 1 1 d . . .
H70 H 0.1559 0.6327 0.2586 0.037 Uiso 1 1 calc R . .
C71 C 0.2934(3) 0.6554(2) 0.3090(2) 0.0289(10) Uani 1 1 d . . .
H71 H 0.3064 0.6223 0.2884 0.035 Uiso 1 1 calc R . .
C72 C 0.3650(3) 0.69816(19) 0.35717(19) 0.0233(9) Uani 1 1 d . . .
H72 H 0.4256 0.6936 0.3692 0.028 Uiso 1 1 calc R . .
C73 C 0.4025(3) 0.8210(2) 0.5073(2) 0.0317(11) Uani 1 1 d . . .
C74 C 0.4423(5) 0.8749(3) 0.5544(2) 0.0486(15) Uani 1 1 d . . .
H74 H 0.4920 0.9090 0.5577 0.058 Uiso 1 1 calc R . .
C75 C 0.3971(5) 0.8699(4) 0.5952(3) 0.063(2) Uani 1 1 d . . .
H75 H 0.4125 0.8985 0.6310 0.076 Uiso 1 1 calc R . .
C76 C 0.3244(5) 0.8141(5) 0.5726(3) 0.075(3) Uani 1 1 d . . .
H76 H 0.2807 0.7997 0.5902 0.090 Uiso 1 1 calc R . .
C77 C 0.3268(3) 0.7827(3) 0.5187(2) 0.0535(17) Uani 1 1 d . . .
H77 H 0.2863 0.7440 0.4951 0.064 Uiso 1 1 calc R . .
C78 C 0.5495(6) 0.7550(4) 0.6768(3) 0.072(2) Uani 1 1 d . . .
H78 H 0.6087 0.7498 0.6800 0.087 Uiso 1 1 calc R . .
C79 C 0.5278(4) 0.8116(3) 0.7003(2) 0.0382(12) Uani 1 1 d . . .
H79 H 0.5705 0.8506 0.7214 0.046 Uiso 1 1 calc R . .
C80 C 0.4321(4) 0.7945(2) 0.6845(2) 0.0394(12) Uani 1 1 d . . .
H80 H 0.3984 0.8206 0.6954 0.047 Uiso 1 1 calc R . .
C81 C 0.3908(6) 0.7347(3) 0.6508(3) 0.073(2) Uani 1 1 d . . .
H81 H 0.3260 0.7149 0.6329 0.087 Uiso 1 1 calc R . .
C82 C 0.4583(7) 0.7103(3) 0.6480(3) 0.068(2) Uani 1 1 d . . .
H82 H 0.4483 0.6689 0.6296 0.082 Uiso 1 1 calc R . .
C83 C 0.4375(4) 0.8787(2) 0.4185(2) 0.0332(11) Uani 1 1 d . . .
C84 C 0.3785(5) 0.9138(3) 0.4288(3) 0.0579(17) Uani 1 1 d . . .
H84 H 0.3442 0.9053 0.4535 0.069 Uiso 1 1 calc R . .
C85 C 0.3724(6) 0.9628(3) 0.4007(4) 0.086(3) Uani 1 1 d . . .
H85 H 0.3330 0.9867 0.4067 0.103 Uiso 1 1 calc R . .
C86 C 0.4239(7) 0.9756(3) 0.3644(3) 0.079(3) Uani 1 1 d . . .
H86 H 0.4180 1.0075 0.3455 0.095 Uiso 1 1 calc R . .
C87 C 0.4832(6) 0.9420(2) 0.3560(3) 0.0616(19) Uani 1 1 d . . .
H87 H 0.5194 0.9518 0.3325 0.074 Uiso 1 1 calc R . .
C88 C 0.4895(4) 0.8934(2) 0.3824(2) 0.0427(14) Uani 1 1 d . . .
H88 H 0.5294 0.8701 0.3759 0.051 Uiso 1 1 calc R . .
Ti5 Ti 0.24346(5) 0.98966(3) 0.95808(3) 0.01566(14) Uani 1 1 d . . .
Au3 Au 0.0000 1.0000 1.0000 0.01658(4) Uani 1 2 d S . .
P5 P 0.01988(7) 1.03814(5) 0.92170(4) 0.0164(2) Uani 1 1 d . . .
Cl9 Cl 0.24005(7) 1.07396(4) 1.02683(4) 0.0211(2) Uani 1 1 d . . .
Cl10 Cl 0.14698(7) 0.91150(4) 0.98418(5) 0.0217(2) Uani 1 1 d . . .
C89 C 0.1065(3) 1.01342(18) 0.89538(17) 0.0174(8) Uani 1 1 d . . .
C90 C 0.1914(3) 1.05082(19) 0.89104(17) 0.0195(8) Uani 1 1 d . . .
H90 H 0.2146 1.0941 0.9032 0.023 Uiso 1 1 calc R . .
C91 C 0.2333(3) 1.0110(2) 0.86526(18) 0.0226(9) Uani 1 1 d . . .
H91 H 0.2886 1.0233 0.8567 0.027 Uiso 1 1 calc R . .
C92 C 0.1769(3) 0.9485(2) 0.85447(19) 0.0244(9) Uani 1 1 d . . .
H92 H 0.1893 0.9127 0.8385 0.029 Uiso 1 1 calc R . .
C93 C 0.0987(3) 0.95071(19) 0.87240(17) 0.0205(8) Uani 1 1 d . . .
H93 H 0.0498 0.9163 0.8695 0.025 Uiso 1 1 calc R . .
C94 C 0.4036(3) 1.0215(2) 0.9653(2) 0.0309(11) Uani 1 1 d . . .
H94 H 0.4226 1.0529 0.9476 0.037 Uiso 1 1 calc R . .
C95 C 0.3678(3) 0.9566(2) 0.9380(2) 0.0294(10) Uani 1 1 d . . .
H95 H 0.3606 0.9377 0.8996 0.035 Uiso 1 1 calc R . .
C96 C 0.3454(3) 0.9263(2) 0.9795(2) 0.0236(9) Uani 1 1 d . . .
H96 H 0.3203 0.8835 0.9734 0.028 Uiso 1 1 calc R . .
C97 C 0.3672(3) 0.97154(19) 1.03201(19) 0.0235(9) Uani 1 1 d . . .
H97 H 0.3581 0.9641 1.0664 0.028 Uiso 1 1 calc R . .
C98 C 0.4052(3) 1.0300(2) 1.0230(2) 0.0283(10) Uani 1 1 d . . .
H98 H 0.4277 1.0679 1.0511 0.034 Uiso 1 1 calc R . .
C99 C -0.0886(3) 1.01160(18) 0.85721(18) 0.0195(8) Uani 1 1 d . . .
C100 C -0.0872(3) 0.9985(2) 0.7998(2) 0.0317(10) Uani 1 1 d . . .
H100 H -0.0299 1.0031 0.7932 0.038 Uiso 1 1 calc R . .
C101 C -0.1726(4) 0.9786(3) 0.7528(2) 0.0428(13) Uani 1 1 d . . .
H101 H -0.1723 0.9697 0.7144 0.051 Uiso 1 1 calc R . .
C102 C -0.2579(3) 0.9718(2) 0.7622(2) 0.0366(12) Uani 1 1 d . . .
H102 H -0.3147 0.9588 0.7305 0.044 Uiso 1 1 calc R . .
C103 C -0.2585(3) 0.9845(2) 0.8190(2) 0.0314(11) Uani 1 1 d . . .
H103 H -0.3159 0.9796 0.8256 0.038 Uiso 1 1 calc R . .
C104 C -0.1742(3) 1.00432(19) 0.8664(2) 0.0244(9) Uani 1 1 d . . .
H104 H -0.1752 1.0128 0.9047 0.029 Uiso 1 1 calc R . .
C105 C 0.0575(3) 1.12245(18) 0.93599(18) 0.0203(8) Uani 1 1 d . . .
C106 C 0.0676(3) 1.15883(19) 0.9906(2) 0.0245(9) Uani 1 1 d . . .
H106 H 0.0535 1.1399 1.0191 0.029 Uiso 1 1 calc R . .
C107 C 0.0990(3) 1.2236(2) 1.0020(2) 0.0301(10) Uani 1 1 d . . .
H107 H 0.1052 1.2480 1.0382 0.036 Uiso 1 1 calc R . .
C108 C 0.1207(3) 1.2518(2) 0.9605(2) 0.0337(11) Uani 1 1 d . . .
H108 H 0.1428 1.2951 0.9689 0.040 Uiso 1 1 calc R . .
C109 C 0.1099(3) 1.2161(2) 0.9062(2) 0.0340(11) Uani 1 1 d . . .
H109 H 0.1241 1.2354 0.8779 0.041 Uiso 1 1 calc R . .
C110 C 0.0779(3) 1.1514(2) 0.8937(2) 0.0254(9) Uani 1 1 d . . .
H110 H 0.0702 1.1275 0.8570 0.031 Uiso 1 1 calc R . .
Ti6 Ti 0.25622(5) 0.51316(3) 0.46820(3) 0.01984(15) Uani 1 1 d . . .
Au4 Au 0.0000 0.5000 0.5000 0.01994(5) Uani 1 2 d S . .
Cl11 Cl 0.24923(7) 0.59312(5) 0.53942(5) 0.0290(2) Uani 1 1 d . . .
Cl12 Cl 0.15598(7) 0.43277(5) 0.48956(5) 0.0273(2) Uani 1 1 d . . .
P6 P 0.02238(7) 0.54922(5) 0.42834(5) 0.0201(2) Uani 1 1 d . . .
C111 C 0.1178(3) 0.5355(2) 0.40447(19) 0.0247(9) Uani 1 1 d . . .
C112 C 0.2017(3) 0.5789(2) 0.4061(2) 0.0342(11) Uani 1 1 d . . .
H112 H 0.2204 0.6219 0.4212 0.041 Uiso 1 1 calc R . .
C113 C 0.2511(4) 0.5443(3) 0.3803(2) 0.0410(13) Uani 1 1 d . . .
H113 H 0.3080 0.5610 0.3748 0.049 Uiso 1 1 calc R . .
C114 C 0.2009(4) 0.4811(3) 0.3646(2) 0.0382(12) Uani 1 1 d . . .
H114 H 0.2191 0.4484 0.3478 0.046 Uiso 1 1 calc R . .
C115 C 0.1186(3) 0.4756(2) 0.37839(19) 0.0303(10) Uani 1 1 d . . .
H115 H 0.0716 0.4385 0.3715 0.036 Uiso 1 1 calc R . .
C116 C 0.4167(3) 0.5406(2) 0.4757(2) 0.0361(12) Uani 1 1 d . . .
H116 H 0.4382 0.5716 0.4582 0.043 Uiso 1 1 calc R . .
C117 C 0.3781(3) 0.4767(2) 0.4486(2) 0.0357(11) Uani 1 1 d . . .
H117 H 0.3704 0.4576 0.4101 0.043 Uiso 1 1 calc R . .
C118 C 0.3534(3) 0.4464(2) 0.4894(2) 0.0326(11) Uani 1 1 d . . .
H118 H 0.3267 0.4038 0.4830 0.039 Uiso 1 1 calc R . .
C119 C 0.3761(3) 0.4922(2) 0.5421(2) 0.0296(10) Uani 1 1 d . . .
H119 H 0.3656 0.4853 0.5763 0.035 Uiso 1 1 calc R . .
C120 C 0.4171(3) 0.5497(2) 0.5333(2) 0.0338(11) Uani 1 1 d . . .
H120 H 0.4408 0.5877 0.5614 0.041 Uiso 1 1 calc R . .
C121 C -0.0807(3) 0.51981(19) 0.36118(19) 0.0232(9) Uani 1 1 d . . .
C122 C -0.1675(3) 0.4920(2) 0.3657(2) 0.0312(10) Uani 1 1 d . . .
H122 H -0.1715 0.4896 0.4024 0.037 Uiso 1 1 calc R . .
C123 C -0.2490(4) 0.4677(2) 0.3152(2) 0.0405(12) Uani 1 1 d . . .
H123 H -0.3072 0.4491 0.3183 0.049 Uiso 1 1 calc R . .
C124 C -0.2426(4) 0.4714(2) 0.2612(2) 0.0446(14) Uani 1 1 d . . .
H124 H -0.2967 0.4554 0.2276 0.053 Uiso 1 1 calc R . .
C125 C -0.1577(4) 0.4984(3) 0.2562(2) 0.0453(14) Uani 1 1 d . . .
H125 H -0.1546 0.5008 0.2193 0.054 Uiso 1 1 calc R . .
C126 C -0.0752(4) 0.5225(2) 0.3059(2) 0.0333(11) Uani 1 1 d . . .
H126 H -0.0172 0.5402 0.3021 0.040 Uiso 1 1 calc R . .
C127 C 0.0445(3) 0.63347(19) 0.44953(19) 0.0220(9) Uani 1 1 d . . .
C128 C 0.0352(3) 0.6680(2) 0.4077(2) 0.0293(10) Uani 1 1 d . . .
H128 H 0.0192 0.6486 0.3681 0.035 Uiso 1 1 calc R . .
C129 C 0.0499(3) 0.7318(2) 0.4255(2) 0.0387(12) Uani 1 1 d . . .
H129 H 0.0443 0.7552 0.3976 0.046 Uiso 1 1 calc R . .
C130 C 0.0729(3) 0.7607(2) 0.4842(2) 0.0349(12) Uani 1 1 d . . .
H130 H 0.0832 0.8035 0.4958 0.042 Uiso 1 1 calc R . .
C131 C 0.0806(3) 0.7263(2) 0.5257(2) 0.0335(11) Uani 1 1 d . . .
H131 H 0.0951 0.7457 0.5652 0.040 Uiso 1 1 calc R . .
C132 C 0.0665(3) 0.6624(2) 0.5085(2) 0.0275(10) Uani 1 1 d . . .
H132 H 0.0717 0.6390 0.5364 0.033 Uiso 1 1 calc R . .
P7 P 0.91635(7) 0.67351(5) 0.20929(5) 0.0198(2) Uani 1 1 d . . .
F1 F 0.94823(18) 0.69198(13) 0.27998(11) 0.0323(6) Uani 1 1 d . . .
F2 F 0.82958(18) 0.61756(13) 0.20558(13) 0.0378(7) Uani 1 1 d . . .
F3 F 0.98204(18) 0.62847(11) 0.21289(11) 0.0305(6) Uani 1 1 d . . .
F4 F 0.88471(18) 0.65636(11) 0.13910(11) 0.0284(6) Uani 1 1 d . . .
F5 F 1.00392(17) 0.73052(11) 0.21349(11) 0.0301(6) Uani 1 1 d . . .
F6 F 0.85177(18) 0.71975(12) 0.20695(11) 0.0319(6) Uani 1 1 d . . .
P8 P 0.68007(13) 0.61135(7) 0.75065(7) 0.0502(4) Uani 1 1 d . . .
F7 F 0.7535(3) 0.63748(19) 0.81743(17) 0.0765(12) Uani 1 1 d . . .
F8 F 0.5957(3) 0.59249(17) 0.77514(18) 0.0726(11) Uani 1 1 d . . .
F9 F 0.6950(4) 0.54541(17) 0.7504(2) 0.0924(15) Uani 1 1 d . . .
F10 F 0.6113(4) 0.5891(3) 0.6860(2) 0.1181(19) Uani 1 1 d . . .
F11 F 0.7673(3) 0.63115(19) 0.72826(18) 0.0771(13) Uani 1 1 d . . .
F12 F 0.6684(3) 0.67907(18) 0.7539(2) 0.0815(13) Uani 1 1 d . . .
P9 P 0.42030(10) 0.96357(6) 0.76759(6) 0.0299(8) Uani 0.70 1 d PG A 1
F13 F 0.50303(13) 0.96474(16) 0.74200(11) 0.0427(11) Uani 0.70 1 d PGU A 1
F14 F 0.33758(15) 0.96239(17) 0.79318(11) 0.093(2) Uani 0.70 1 d PGU A 1
F15 F 0.4008(3) 1.01978(10) 0.74131(11) 0.0700(18) Uani 0.70 1 d PGU A 1
F16 F 0.4398(3) 0.90736(8) 0.79387(11) 0.079(2) Uani 0.70 1 d PGU A 1
F17 F 0.49300(16) 1.01087(9) 0.82655(8) 0.0425(13) Uani 0.70 1 d PGU A 1
F18 F 0.34761(14) 0.91627(11) 0.70863(8) 0.051(2) Uani 0.70 1 d PGU A 1
P9A P 0.41185(10) 0.95826(6) 0.77284(6) 0.029(2) Uani 0.30 1 d PG A 2
F13A F 0.4797(2) 0.91714(11) 0.79049(12) 0.073(5) Uani 0.30 1 d PGU A 2
F14A F 0.3440(2) 0.99939(15) 0.75518(12) 0.081(5) Uani 0.30 1 d PGU A 2
F15A F 0.47883(18) 0.99219(12) 0.74263(9) 0.109(6) Uani 0.30 1 d PGU A 2
F16A F 0.3449(2) 0.92434(16) 0.80304(11) 0.057(3) Uani 0.30 1 d PGU A 2
F17A F 0.47032(18) 1.00882(10) 0.83282(7) 0.040(3) Uani 0.30 1 d PGU A 2
F18A F 0.35337(15) 0.90771(10) 0.71285(8) 0.062(6) Uani 0.30 1 d PGU A 2
C133 C 0.9483(4) 0.5776(2) 0.8033(3) 0.0550(16) Uani 1 1 d . . .
H13A H 0.9004 0.5993 0.7994 0.066 Uiso 1 1 calc R . .
H13B H 0.9825 0.5847 0.8451 0.066 Uiso 1 1 calc R . .
Cl13 Cl 1.02647(15) 0.60885(8) 0.77041(9) 0.0793(6) Uani 1 1 d . . .
Cl14 Cl 0.89160(12) 0.49753(7) 0.77323(7) 0.0567(4) Uani 1 1 d . . .
C134 C 0.2443(5) 0.4663(3) 0.1145(3) 0.0530(15) Uani 1 1 d . . .
H13C H 0.2974 0.4532 0.1356 0.064 Uiso 1 1 calc R . .
H13D H 0.1933 0.4534 0.1296 0.064 Uiso 1 1 calc R . .
Cl15 Cl 0.27924(9) 0.54775(6) 0.12728(7) 0.0496(3) Uani 1 1 d . . .
Cl16 Cl 0.20590(14) 0.42977(9) 0.03936(9) 0.0818(6) Uani 1 1 d . . .
C135 C 1.1351(5) 0.7236(3) 0.7186(3) 0.076(2) Uani 1 1 d . . .
H13E H 1.1482 0.7146 0.7570 0.091 Uiso 1 1 calc R . .
H13F H 1.0715 0.7278 0.7064 0.091 Uiso 1 1 calc R . .
Cl17 Cl 1.13873(13) 0.66126(9) 0.66860(7) 0.0676(5) Uani 1 1 d . . .
Cl18 Cl 1.21589(11) 0.79415(8) 0.72480(8) 0.0640(4) Uani 1 1 d . . .
C136 C 0.1270(5) 0.9313(3) 0.6854(4) 0.077(2) Uani 1 1 d . . .
H13G H 0.1539 0.9439 0.6566 0.093 Uiso 1 1 calc R . .
H13H H 0.1769 0.9248 0.7165 0.093 Uiso 1 1 calc R . .
Cl19 Cl 0.03810(17) 0.86142(9) 0.65209(11) 0.1056(9) Uani 1 1 d . . .
Cl20 Cl 0.08942(12) 0.99219(8) 0.71575(7) 0.0645(4) Uani 1 1 d . . .
C137 C 0.8066(6) 0.8159(4) 0.7686(5) 0.129(5) Uani 1 1 d . . .
H13I H 0.7781 0.7711 0.7551 0.155 Uiso 1 1 calc R . .
H13J H 0.7592 0.8352 0.7508 0.155 Uiso 1 1 calc R . .
Cl21 Cl 0.83989(15) 0.83906(8) 0.84739(14) 0.1007(9) Uani 1 1 d . . .
Cl22 Cl 0.90070(14) 0.83646(8) 0.74563(9) 0.0870(7) Uani 1 1 d . . .
C138 C 0.2492(7) 0.0336(4) 0.5681(6) 0.141(5) Uani 1 1 d . . .
H13K H 0.3063 0.0589 0.5647 0.169 Uiso 1 1 calc R . .
H13L H 0.1963 0.0385 0.5380 0.169 Uiso 1 1 calc R . .
Cl23 Cl 0.2450(2) 0.06468(11) 0.62669(12) 0.1008(8) Uani 1 1 d . . .
Cl24 Cl 0.24820(15) -0.04314(10) 0.54687(12) 0.0976(7) Uani 1 1 d . . .
Cl25 Cl 0.03631(16) 0.13409(10) 0.64906(13) 0.0678(7) Uani 0.70 1 d PG B 1
Cl26 Cl -0.14010(15) 0.11606(12) 0.67169(14) 0.0746(8) Uani 0.70 1 d PG B 1
C139 C -0.01746(17) 0.1327(5) 0.70231(10) 0.082(4) Uani 0.70 1 d PG B 1
H13M H 0.0083 0.1729 0.7308 0.099 Uiso 0.70 1 calc PR B 1
H13N H -0.0028 0.1014 0.7230 0.099 Uiso 0.70 1 calc PR B 1
Cl27 Cl -0.0825(7) 0.1209(2) 0.6065(2) 0.103(3) Uani 0.30 1 d PG C 2
Cl28 Cl -0.0727(6) 0.1029(3) 0.7217(2) 0.0730(18) Uani 0.30 1 d PG C 2
C140 C -0.038(2) 0.1548(6) 0.6820(3) 0.14(2) Uani 0.30 1 d PG C 2
H14A H -0.0603 0.1908 0.6898 0.172 Uiso 0.30 1 calc PR C 2
H14B H 0.0308 0.1693 0.6951 0.172 Uiso 0.30 1 calc PR C 2

loop_
_atom_site_aniso_label
_atom_site_aniso_U_11
_atom_site_aniso_U_22
_atom_site_aniso_U_33
_atom_site_aniso_U_23
_atom_site_aniso_U_13
_atom_site_aniso_U_12
Ti1 0.0174(3) 0.0187(4) 0.0162(4) 0.0042(3) 0.0071(3) 0.0064(3)
Ti2 0.0199(3) 0.0184(4) 0.0162(4) 0.0033(3) 0.0069(3) 0.0057(3)
Au1 0.01234(7) 0.01916(8) 0.01736(8) 0.00282(6) 0.00473(6) 0.00513(6)
Cl1 0.0235(5) 0.0238(5) 0.0226(5) 0.0001(4) 0.0070(4) 0.0001(4)
Cl2 0.0221(5) 0.0196(5) 0.0283(5) 0.0034(4) 0.0107(4) 0.0089(4)
Cl3 0.0268(5) 0.0257(5) 0.0229(5) 0.0102(4) 0.0102(4) 0.0090(4)
Cl4 0.0237(5) 0.0239(5) 0.0244(5) 0.0079(4) 0.0070(4) 0.0097(4)
P1 0.0125(4) 0.0165(5) 0.0154(5) 0.0032(4) 0.0040(4) 0.0044(4)
P2 0.0121(4) 0.0198(5) 0.0179(5) 0.0016(4) 0.0044(4) 0.0051(4)
C1 0.0157(18) 0.019(2) 0.019(2) 0.0054(16) 0.0066(16) 0.0075(15)
C2 0.0146(18) 0.021(2) 0.020(2) 0.0032(16) 0.0033(16) 0.0058(15)
C3 0.0172(19) 0.029(2) 0.023(2) 0.0112(18) 0.0074(17) 0.0088(17)
C4 0.024(2) 0.031(2) 0.026(2) 0.0085(19) 0.0126(19) 0.0161(18)
C5 0.027(2) 0.021(2) 0.021(2) 0.0054(17) 0.0117(18) 0.0131(17)
C6 0.058(3) 0.065(4) 0.035(3) 0.036(3) 0.030(3) 0.045(3)
C7 0.047(3) 0.029(2) 0.029(3) 0.014(2) 0.019(2) 0.007(2)
C8 0.032(2) 0.049(3) 0.023(2) 0.019(2) 0.016(2) 0.016(2)
C9 0.050(3) 0.036(3) 0.017(2) 0.007(2) 0.012(2) 0.015(2)
C10 0.034(3) 0.064(4) 0.021(2) 0.021(2) 0.006(2) 0.007(2)
C11 0.0187(19) 0.0162(19) 0.017(2) 0.0021(16) 0.0020(16) 0.0060(15)
C12 0.022(2) 0.026(2) 0.030(2) 0.0071(19) 0.0093(19) 0.0071(18)
C13 0.040(3) 0.027(2) 0.049(3) 0.017(2) 0.020(2) 0.009(2)
C14 0.041(3) 0.019(2) 0.035(3) 0.009(2) 0.006(2) 0.012(2)
C15 0.026(2) 0.028(2) 0.037(3) 0.009(2) 0.004(2) 0.0139(19)
C16 0.019(2) 0.022(2) 0.029(2) 0.0073(18) 0.0055(18) 0.0064(17)
C17 0.0166(18) 0.0160(19) 0.0165(19) 0.0035(15) 0.0072(16) 0.0033(15)
C18 0.018(2) 0.021(2) 0.025(2) 0.0015(17) 0.0044(17) 0.0068(16)
C19 0.028(2) 0.021(2) 0.037(3) 0.0008(19) 0.013(2) 0.0066(18)
C20 0.034(3) 0.023(2) 0.026(2) -0.0030(19) 0.006(2) 0.0034(19)
C21 0.032(3) 0.025(2) 0.035(3) 0.000(2) -0.007(2) 0.007(2)
C22 0.026(2) 0.022(2) 0.031(3) 0.0016(19) -0.0006(19) 0.0108(18)
C23 0.0153(19) 0.023(2) 0.024(2) 0.0018(17) 0.0084(17) 0.0019(16)
C24 0.020(2) 0.025(2) 0.023(2) 0.0010(18) 0.0086(18) -0.0003(17)
C25 0.022(2) 0.037(3) 0.026(2) 0.000(2) 0.0133(19) -0.0027(19)
C26 0.019(2) 0.043(3) 0.030(3) -0.008(2) 0.0116(19) 0.0092(19)
C27 0.021(2) 0.036(3) 0.026(2) 0.0004(19) 0.0049(18) 0.0175(19)
C28 0.027(2) 0.035(3) 0.019(2) -0.0045(19) 0.0034(19) -0.001(2)
C29 0.046(3) 0.027(2) 0.014(2) 0.0017(18) 0.005(2) 0.007(2)
C30 0.040(3) 0.028(2) 0.020(2) 0.0006(19) 0.015(2) 0.008(2)
C31 0.050(3) 0.025(2) 0.028(3) 0.000(2) 0.014(2) 0.015(2)
C32 0.051(3) 0.016(2) 0.027(3) -0.0025(19) 0.016(2) -0.004(2)
C33 0.0186(19) 0.020(2) 0.016(2) 0.0004(16) 0.0030(16) 0.0039(16)
C34 0.019(2) 0.025(2) 0.022(2) 0.0047(18) 0.0052(17) 0.0064(17)
C35 0.031(2) 0.023(2) 0.026(2) 0.0032(18) 0.0099(19) 0.0092(18)
C36 0.029(2) 0.018(2) 0.027(2) 0.0000(18) 0.0047(19) -0.0015(17)
C37 0.023(2) 0.030(2) 0.028(2) 0.0046(19) 0.0082(19) -0.0024(18)
C38 0.018(2) 0.032(2) 0.025(2) 0.0015(19) 0.0060(18) 0.0044(18)
C39 0.025(2) 0.020(2) 0.017(2) 0.0024(16) 0.0041(17) 0.0065(17)
C40 0.022(2) 0.036(3) 0.028(2) 0.006(2) 0.0058(19) 0.0126(19)
C41 0.030(2) 0.040(3) 0.030(3) 0.001(2) 0.000(2) 0.022(2)
C42 0.048(3) 0.025(2) 0.030(3) 0.007(2) 0.003(2) 0.019(2)
C43 0.043(3) 0.025(2) 0.029(3) 0.007(2) 0.010(2) 0.011(2)
C44 0.024(2) 0.022(2) 0.024(2) 0.0042(18) 0.0042(18) 0.0086(17)
Ti3 0.0208(4) 0.0270(4) 0.0206(4) 0.0002(3) 0.0075(3) 0.0084(3)
Ti4 0.0200(4) 0.0216(4) 0.0141(3) 0.0020(3) 0.0064(3) 0.0038(3)
Au2 0.01725(7) 0.02375(8) 0.01660(8) 0.00365(6) 0.00631(6) 0.00631(6)
Cl5 0.0246(5) 0.0295(6) 0.0327(6) 0.0106(5) 0.0115(5) 0.0091(4)
Cl6 0.0298(5) 0.0323(6) 0.0244(5) 0.0080(4) 0.0113(5) 0.0131(4)
Cl7 0.0453(6) 0.0215(5) 0.0236(5) 0.0017(4) 0.0184(5) 0.0016(5)
Cl8 0.0287(6) 0.0430(7) 0.0476(8) -0.0202(6) 0.0207(6) -0.0096(5)
P3 0.0154(5) 0.0216(5) 0.0185(5) 0.0034(4) 0.0065(4) 0.0046(4)
P4 0.0219(5) 0.0279(6) 0.0152(5) 0.0051(4) 0.0054(4) 0.0115(4)
C45 0.0150(19) 0.026(2) 0.022(2) 0.0007(17) 0.0068(17) 0.0047(16)
C46 0.022(2) 0.029(2) 0.027(2) 0.0019(19) 0.0053(18) 0.0111(18)
C47 0.020(2) 0.039(3) 0.031(3) -0.005(2) 0.0081(19) 0.0124(19)
C48 0.023(2) 0.051(3) 0.026(2) 0.002(2) 0.013(2) 0.008(2)
C49 0.021(2) 0.029(2) 0.027(2) 0.0024(19) 0.0119(19) 0.0043(18)
C50 0.033(3) 0.041(3) 0.029(3) -0.007(2) 0.001(2) 0.010(2)
C51 0.047(3) 0.064(4) 0.019(3) -0.004(2) 0.010(2) 0.005(3)
C52 0.028(3) 0.104(6) 0.038(3) -0.040(4) 0.012(3) 0.005(3)
C53 0.068(4) 0.049(4) 0.051(4) -0.025(3) -0.014(3) 0.039(3)
C54 0.052(3) 0.032(3) 0.038(3) -0.006(2) 0.005(3) -0.001(2)
C55 0.024(2) 0.024(2) 0.023(2) 0.0055(18) 0.0094(18) 0.0044(17)
C56 0.044(3) 0.030(3) 0.058(4) -0.014(2) 0.032(3) -0.003(2)
C57 0.048(3) 0.033(3) 0.063(4) -0.013(3) 0.028(3) -0.006(2)
C58 0.035(3) 0.026(2) 0.037(3) 0.003(2) 0.004(2) -0.006(2)
C59 0.017(2) 0.036(3) 0.036(3) 0.012(2) 0.0056(19) 0.0015(18)
C60 0.020(2) 0.029(2) 0.030(2) 0.0065(19) 0.0091(19) 0.0063(18)
C61 0.024(2) 0.017(2) 0.018(2) 0.0000(16) 0.0051(17) 0.0042(16)
C62 0.028(2) 0.036(3) 0.029(2) 0.007(2) 0.010(2) 0.014(2)
C63 0.051(3) 0.043(3) 0.028(3) 0.015(2) 0.022(2) 0.024(2)
C64 0.047(3) 0.032(3) 0.024(2) 0.007(2) 0.005(2) 0.023(2)
C65 0.030(2) 0.035(3) 0.035(3) 0.009(2) 0.006(2) 0.015(2)
C66 0.022(2) 0.032(2) 0.032(3) 0.009(2) 0.0070(19) 0.0100(18)
C67 0.024(2) 0.029(2) 0.016(2) 0.0101(17) 0.0095(17) 0.0095(17)
C68 0.029(2) 0.048(3) 0.026(2) 0.012(2) 0.009(2) 0.019(2)
C69 0.020(2) 0.057(3) 0.030(3) 0.018(2) 0.003(2) 0.014(2)
C70 0.022(2) 0.037(3) 0.025(2) 0.012(2) 0.0010(19) -0.0006(19)
C71 0.030(2) 0.027(2) 0.028(2) 0.0086(19) 0.011(2) 0.0039(19)
C72 0.020(2) 0.026(2) 0.024(2) 0.0109(18) 0.0074(18) 0.0043(17)
C73 0.032(2) 0.055(3) 0.019(2) 0.013(2) 0.0083(19) 0.032(2)
C74 0.093(5) 0.050(3) 0.024(3) 0.013(2) 0.023(3) 0.055(3)
C75 0.084(5) 0.103(5) 0.030(3) 0.015(3) 0.019(3) 0.081(5)
C76 0.042(3) 0.187(8) 0.024(3) 0.034(4) 0.022(3) 0.066(5)
C77 0.019(2) 0.118(5) 0.022(3) 0.015(3) 0.008(2) 0.019(3)
C78 0.094(5) 0.152(7) 0.028(3) 0.057(4) 0.035(4) 0.100(6)
C79 0.042(3) 0.050(3) 0.014(2) 0.003(2) 0.005(2) 0.007(2)
C80 0.055(3) 0.045(3) 0.020(2) 0.006(2) 0.022(2) 0.007(3)
C81 0.110(6) 0.051(4) 0.040(4) -0.004(3) 0.046(4) -0.023(4)
C82 0.143(8) 0.040(4) 0.030(3) 0.020(3) 0.035(4) 0.025(4)
C83 0.048(3) 0.029(2) 0.019(2) 0.0050(19) 0.001(2) 0.018(2)
C84 0.081(5) 0.060(4) 0.048(4) 0.025(3) 0.016(3) 0.049(4)
C85 0.127(7) 0.067(5) 0.070(5) 0.020(4) 0.010(5) 0.071(5)
C86 0.145(8) 0.052(4) 0.025(3) 0.018(3) -0.002(4) 0.035(5)
C87 0.115(6) 0.023(3) 0.031(3) 0.002(2) 0.013(3) 0.011(3)
C88 0.079(4) 0.018(2) 0.022(2) 0.0031(19) 0.011(3) 0.007(2)
Ti5 0.0133(3) 0.0162(3) 0.0195(4) 0.0050(3) 0.0073(3) 0.0057(3)
Au3 0.01457(10) 0.02086(11) 0.01595(10) 0.00718(8) 0.00522(8) 0.00656(8)
P5 0.0144(5) 0.0194(5) 0.0165(5) 0.0063(4) 0.0050(4) 0.0064(4)
Cl9 0.0201(5) 0.0199(5) 0.0225(5) 0.0025(4) 0.0067(4) 0.0075(4)
Cl10 0.0192(5) 0.0201(5) 0.0278(5) 0.0080(4) 0.0108(4) 0.0047(4)
C89 0.0187(19) 0.020(2) 0.017(2) 0.0082(16) 0.0073(16) 0.0090(16)
C90 0.021(2) 0.023(2) 0.018(2) 0.0097(17) 0.0088(17) 0.0069(16)
C91 0.020(2) 0.031(2) 0.020(2) 0.0086(18) 0.0089(17) 0.0105(17)
C92 0.026(2) 0.025(2) 0.021(2) 0.0021(18) 0.0073(18) 0.0104(18)
C93 0.0180(19) 0.022(2) 0.017(2) 0.0017(16) 0.0030(16) 0.0039(16)
C94 0.0132(19) 0.034(3) 0.052(3) 0.023(2) 0.013(2) 0.0087(18)
C95 0.018(2) 0.046(3) 0.033(3) 0.009(2) 0.0146(19) 0.020(2)
C96 0.019(2) 0.022(2) 0.034(2) 0.0101(19) 0.0076(18) 0.0127(17)
C97 0.019(2) 0.028(2) 0.024(2) 0.0091(18) 0.0040(17) 0.0122(17)
C98 0.0128(19) 0.026(2) 0.040(3) 0.004(2) 0.0040(19) 0.0054(17)
C99 0.021(2) 0.0165(19) 0.020(2) 0.0063(16) 0.0036(17) 0.0073(16)
C100 0.031(2) 0.042(3) 0.022(2) 0.010(2) 0.007(2) 0.014(2)
C101 0.048(3) 0.056(3) 0.018(2) 0.006(2) 0.001(2) 0.021(3)
C102 0.032(3) 0.033(3) 0.029(3) 0.003(2) -0.009(2) 0.011(2)
C103 0.019(2) 0.029(2) 0.039(3) 0.005(2) 0.001(2) 0.0070(18)
C104 0.022(2) 0.025(2) 0.027(2) 0.0081(18) 0.0068(18) 0.0079(17)
C105 0.0160(19) 0.021(2) 0.024(2) 0.0064(17) 0.0052(17) 0.0073(16)
C106 0.0167(19) 0.026(2) 0.030(2) 0.0035(19) 0.0091(18) 0.0065(17)
C107 0.021(2) 0.025(2) 0.038(3) -0.004(2) 0.006(2) 0.0089(18)
C108 0.023(2) 0.022(2) 0.056(3) 0.012(2) 0.010(2) 0.0080(18)
C109 0.028(2) 0.033(3) 0.053(3) 0.027(2) 0.016(2) 0.016(2)
C110 0.026(2) 0.025(2) 0.032(2) 0.0131(19) 0.0111(19) 0.0127(18)
Ti6 0.0199(4) 0.0209(4) 0.0234(4) 0.0074(3) 0.0110(3) 0.0090(3)
Au4 0.02126(11) 0.02596(12) 0.01658(11) 0.00855(9) 0.00852(9) 0.00955(9)
Cl11 0.0253(5) 0.0245(5) 0.0350(6) -0.0003(5) 0.0134(5) 0.0049(4)
Cl12 0.0273(5) 0.0209(5) 0.0374(6) 0.0084(4) 0.0164(5) 0.0069(4)
P6 0.0215(5) 0.0263(6) 0.0180(5) 0.0083(4) 0.0100(4) 0.0113(4)
C111 0.027(2) 0.036(2) 0.023(2) 0.0151(19) 0.0123(18) 0.0187(19)
C112 0.037(3) 0.042(3) 0.045(3) 0.032(2) 0.025(2) 0.024(2)
C113 0.038(3) 0.074(4) 0.045(3) 0.042(3) 0.032(3) 0.038(3)
C114 0.045(3) 0.060(3) 0.027(3) 0.016(2) 0.018(2) 0.036(3)
C115 0.035(2) 0.043(3) 0.019(2) 0.005(2) 0.010(2) 0.023(2)
C116 0.021(2) 0.045(3) 0.053(3) 0.024(3) 0.019(2) 0.013(2)
C117 0.029(2) 0.051(3) 0.035(3) 0.010(2) 0.014(2) 0.025(2)
C118 0.024(2) 0.026(2) 0.046(3) 0.009(2) 0.005(2) 0.0141(19)
C119 0.026(2) 0.033(3) 0.034(3) 0.014(2) 0.010(2) 0.0133(19)
C120 0.017(2) 0.031(3) 0.047(3) 0.003(2) 0.005(2) 0.0085(18)
C121 0.028(2) 0.026(2) 0.020(2) 0.0075(17) 0.0085(18) 0.0147(18)
C122 0.032(2) 0.036(3) 0.022(2) 0.003(2) 0.007(2) 0.009(2)
C123 0.035(3) 0.038(3) 0.032(3) -0.003(2) 0.000(2) 0.005(2)
C124 0.053(3) 0.040(3) 0.028(3) 0.000(2) -0.004(2) 0.021(3)
C125 0.065(4) 0.049(3) 0.021(3) 0.008(2) 0.007(3) 0.026(3)
C126 0.044(3) 0.041(3) 0.022(2) 0.011(2) 0.015(2) 0.018(2)
C127 0.0139(18) 0.027(2) 0.026(2) 0.0073(18) 0.0080(17) 0.0065(16)
C128 0.025(2) 0.030(2) 0.029(3) 0.010(2) 0.0033(19) 0.0079(19)
C129 0.033(3) 0.035(3) 0.049(3) 0.019(2) 0.008(2) 0.014(2)
C130 0.022(2) 0.026(2) 0.055(3) 0.005(2) 0.014(2) 0.0088(19)
C131 0.032(3) 0.031(3) 0.040(3) 0.001(2) 0.022(2) 0.009(2)
C132 0.027(2) 0.031(2) 0.030(2) 0.011(2) 0.016(2) 0.0083(19)
P7 0.0180(5) 0.0246(5) 0.0195(5) 0.0075(4) 0.0072(4) 0.0090(4)
F1 0.0302(14) 0.0541(17) 0.0189(13) 0.0121(12) 0.0094(11) 0.0207(13)
F2 0.0253(14) 0.0404(16) 0.0474(18) 0.0194(14) 0.0127(13) 0.0028(12)
F3 0.0299(14) 0.0297(14) 0.0324(15) 0.0053(11) 0.0055(12) 0.0182(11)
F4 0.0343(14) 0.0288(13) 0.0186(13) 0.0040(10) 0.0052(11) 0.0091(11)
F5 0.0282(13) 0.0251(13) 0.0335(15) 0.0027(11) 0.0126(12) 0.0019(11)
F6 0.0332(14) 0.0417(15) 0.0303(15) 0.0117(12) 0.0109(12) 0.0265(12)
P8 0.0913(12) 0.0484(9) 0.0487(9) 0.0264(7) 0.0503(9) 0.0473(9)
F7 0.096(3) 0.092(3) 0.056(2) 0.030(2) 0.038(2) 0.029(2)
F8 0.088(3) 0.063(2) 0.085(3) 0.013(2) 0.058(2) 0.024(2)
F9 0.139(4) 0.052(2) 0.135(4) 0.035(3) 0.088(4) 0.058(3)
F10 0.125(4) 0.166(5) 0.051(3) 0.006(3) 0.021(3) 0.047(4)
F11 0.121(3) 0.088(3) 0.087(3) 0.052(2) 0.084(3) 0.067(3)
F12 0.113(3) 0.067(2) 0.115(4) 0.046(2) 0.069(3) 0.066(2)
P9 0.0292(15) 0.0266(16) 0.0291(15) -0.0063(12) 0.0148(14) 0.0028(11)
F13 0.028(2) 0.060(3) 0.040(3) 0.003(2) 0.0194(19) 0.012(2)
F14 0.050(3) 0.129(5) 0.073(4) -0.042(4) 0.044(3) -0.004(3)
F15 0.101(4) 0.056(3) 0.043(3) 0.002(2) -0.005(3) 0.050(3)
F16 0.134(5) 0.036(3) 0.068(4) 0.027(3) 0.038(4) 0.011(3)
F17 0.044(2) 0.037(3) 0.029(3) 0.000(2) 0.000(2) 0.002(2)
F18 0.032(3) 0.065(4) 0.036(4) -0.024(3) 0.012(3) 0.005(3)
P9A 0.047(4) 0.027(4) 0.023(3) 0.008(3) 0.020(3) 0.015(3)
F13A 0.055(6) 0.056(7) 0.100(9) -0.009(6) 0.011(6) 0.044(5)
F14A 0.094(8) 0.047(6) 0.073(8) -0.001(5) -0.025(6) 0.048(6)
F15A 0.120(10) 0.107(9) 0.088(9) 0.037(7) 0.060(8) -0.027(7)
F16A 0.054(6) 0.074(7) 0.031(5) 0.006(5) 0.022(5) -0.005(5)
F17A 0.058(6) 0.035(6) 0.024(6) -0.003(4) 0.011(5) 0.020(5)
F18A 0.081(10) 0.033(6) 0.057(9) -0.012(6) 0.041(7) -0.018(6)
C133 0.061(4) 0.036(3) 0.049(4) 0.008(3) 0.004(3) 0.001(3)
Cl13 0.1022(14) 0.0522(9) 0.0790(13) -0.0074(9) 0.0577(12) -0.0026(9)
Cl14 0.0671(10) 0.0460(8) 0.0396(8) 0.0092(6) 0.0047(7) 0.0031(7)
C134 0.063(4) 0.042(3) 0.067(4) 0.029(3) 0.030(3) 0.020(3)
Cl15 0.0363(7) 0.0403(7) 0.0646(10) 0.0105(7) 0.0122(7) 0.0059(6)
Cl16 0.0761(12) 0.0702(11) 0.0874(14) -0.0175(10) 0.0379(11) 0.0140(9)
C135 0.053(4) 0.093(5) 0.055(4) -0.005(4) 0.021(3) -0.014(4)
Cl17 0.0638(10) 0.0797(12) 0.0494(9) 0.0083(8) 0.0159(8) 0.0132(9)
Cl18 0.0520(9) 0.0682(10) 0.0860(13) 0.0391(9) 0.0310(9) 0.0213(8)
C136 0.065(5) 0.071(5) 0.079(5) 0.017(4) 0.010(4) 0.010(4)
Cl19 0.1036(16) 0.0569(11) 0.1028(17) 0.0229(11) -0.0296(13) 0.0063(11)
Cl20 0.0670(10) 0.0754(11) 0.0394(8) 0.0067(8) 0.0135(8) 0.0111(8)
C137 0.057(5) 0.094(7) 0.174(11) 0.065(7) -0.039(6) -0.010(4)
Cl21 0.0740(13) 0.0456(10) 0.197(3) 0.0258(13) 0.0704(16) 0.0180(9)
Cl22 0.0791(13) 0.0602(11) 0.0743(13) -0.0169(9) -0.0290(10) 0.0281(9)
C138 0.085(7) 0.066(6) 0.214(14) 0.025(7) 0.006(8) -0.016(5)
Cl23 0.154(2) 0.0814(14) 0.1032(18) 0.0460(13) 0.0642(17) 0.0610(15)
Cl24 0.0746(13) 0.0885(14) 0.160(2) 0.0436(15) 0.0537(14) 0.0539(11)
Cl25 0.0771(16) 0.0447(12) 0.0909(19) 0.0102(12) 0.0538(15) 0.0083(11)
Cl26 0.0607(15) 0.0634(15) 0.104(2) 0.0088(15) 0.0355(15) 0.0269(12)
C139 0.075(7) 0.076(8) 0.055(7) -0.034(6) 0.030(6) -0.027(7)
Cl27 0.230(10) 0.030(3) 0.054(4) 0.012(2) 0.056(5) 0.034(4)
Cl28 0.127(6) 0.053(3) 0.047(3) 0.017(3) 0.037(4) 0.029(3)
C140 0.31(6) 0.031(14) 0.14(3) 0.039(17) 0.16(4) 0.03(2)

loop_
_atom_type_symbol
_atom_type_description
_atom_type_scat_dispersion_real
_atom_type_scat_dispersion_imag
_atom_type_scat_source
C C 0.0033 0.0016 'International Tables Vol C Tables 4.2.6.8 and 6.1.1.4'
H H 0.0000 0.0000 'International Tables Vol C Tables 4.2.6.8 and 6.1.1.4'
F F 0.0171 0.0103 'International Tables Vol C Tables 4.2.6.8 and 6.1.1.4'
P P 0.1023 0.0942 'International Tables Vol C Tables 4.2.6.8 and 6.1.1.4'
Cl Cl 0.1484 0.1585 'International Tables Vol C Tables 4.2.6.8 and 6.1.1.4'
Ti Ti 0.2776 0.4457 'International Tables Vol C Tables 4.2.6.8 and 6.1.1.4'
Au Au -2.0133 8.8022 'International Tables Vol C Tables 4.2.6.8 and 6.1.1.4'

loop_
_geom_angle_atom_site_label_1
_geom_angle_atom_site_label_2
_geom_angle_atom_site_label_3
_geom_angle
_geom_angle_site_symmetry_1
_geom_angle_site_symmetry_3
C3 Ti1 Cl2 104.51(11) . .
C3 Ti1 Cl1 134.89(11) . .
Cl2 Ti1 Cl1 96.88(4) . .
C3 Ti1 C7 85.80(16) . .
Cl2 Ti1 C7 89.07(12) . .
Cl1 Ti1 C7 134.37(13) . .
C3 Ti1 C9 102.44(16) . .
Cl2 Ti1 C9 134.51(13) . .
Cl1 Ti1 C9 89.10(13) . .
C7 Ti1 C9 57.18(17) . .
C3 Ti1 C4 35.07(14) . .
Cl2 Ti1 C4 134.41(11) . .
Cl1 Ti1 C4 104.67(11) . .
C7 Ti1 C4 102.72(16) . .
C9 Ti1 C4 86.11(17) . .
C3 Ti1 C8 76.01(15) . .
Cl2 Ti1 C8 123.38(12) . .
Cl1 Ti1 C8 122.99(12) . .
C7 Ti1 C8 34.42(16) . .
C9 Ti1 C8 34.00(16) . .
C4 Ti1 C8 76.19(16) . .
C3 Ti1 C6 120.27(17) . .
Cl2 Ti1 C6 78.08(13) . .
Cl1 Ti1 C6 102.63(15) . .
C7 Ti1 C6 34.63(18) . .
C9 Ti1 C6 56.68(18) . .
C4 Ti1 C6 132.90(16) . .
C8 Ti1 C6 56.76(16) . .
C3 Ti1 C10 132.30(16) . .
Cl2 Ti1 C10 103.40(14) . .
Cl1 Ti1 C10 77.87(13) . .
C7 Ti1 C10 56.84(18) . .
C9 Ti1 C10 34.11(17) . .
C4 Ti1 C10 120.04(17) . .
C8 Ti1 C10 56.34(17) . .
C6 Ti1 C10 33.68(19) . .
C3 Ti1 C2 33.92(13) . .
Cl2 Ti1 C2 77.38(10) . .
Cl1 Ti1 C2 120.13(10) . .
C7 Ti1 C2 105.35(16) . .
C9 Ti1 C2 136.36(16) . .
C4 Ti1 C2 57.04(14) . .
C8 Ti1 C2 107.81(15) . .
C6 Ti1 C2 132.55(18) . .
C10 Ti1 C2 161.94(16) . .
C3 Ti1 C5 57.18(14) . .
Cl2 Ti1 C5 118.97(10) . .
Cl1 Ti1 C5 77.71(11) . .
C7 Ti1 C5 136.89(16) . .
C9 Ti1 C5 106.40(16) . .
C4 Ti1 C5 34.20(14) . .
C8 Ti1 C5 108.40(15) . .
C6 Ti1 C5 162.91(16) . .
C10 Ti1 C5 132.96(17) . .
C2 Ti1 C5 56.55(14) . .
C3 Ti1 C1 56.93(13) . .
Cl2 Ti1 C1 85.34(10) . .
Cl1 Ti1 C1 86.48(9) . .
C7 Ti1 C1 139.16(16) . .
C9 Ti1 C1 140.14(16) . .
C4 Ti1 C1 57.08(14) . .
C8 Ti1 C1 130.58(15) . .
C6 Ti1 C1 161.86(17) . .
C10 Ti1 C1 162.80(16) . .
C2 Ti1 C1 34.06(13) . .
C5 Ti1 C1 34.15(13) . .
Cl3 Ti2 Cl4 97.11(4) . .
Cl3 Ti2 C26 108.42(13) . .
Cl4 Ti2 C26 132.76(13) . .
Cl3 Ti2 C31 97.54(12) . .
Cl4 Ti2 C31 136.15(13) . .
C26 Ti2 C31 79.83(17) . .
Cl3 Ti2 C29 128.87(12) . .
Cl4 Ti2 C29 81.57(13) . .
C26 Ti2 C29 109.14(17) . .
C31 Ti2 C29 57.35(17) . .
Cl3 Ti2 C28 94.21(12) . .
Cl4 Ti2 C28 80.64(13) . .
C26 Ti2 C28 133.90(16) . .
C31 Ti2 C28 57.24(18) . .
C29 Ti2 C28 34.83(16) . .
Cl3 Ti2 C25 134.80(13) . .
Cl4 Ti2 C25 100.66(13) . .
C26 Ti2 C25 34.65(17) . .
C31 Ti2 C25 97.66(17) . .
C29 Ti2 C25 94.85(16) . .
C28 Ti2 C25 129.46(16) . .
Cl3 Ti2 C30 131.31(12) . .
Cl4 Ti2 C30 113.47(12) . .
C26 Ti2 C30 78.12(16) . .
C31 Ti2 C30 34.60(16) . .
C29 Ti2 C30 34.27(16) . .
C28 Ti2 C30 57.32(16) . .
C25 Ti2 C30 77.20(16) . .
Cl3 Ti2 C32 77.33(12) . .
Cl4 Ti2 C32 111.79(14) . .
C26 Ti2 C32 112.21(17) . .
C31 Ti2 C32 34.18(17) . .
C29 Ti2 C32 56.94(16) . .
C28 Ti2 C32 34.04(17) . .
C25 Ti2 C32 131.03(16) . .
C30 Ti2 C32 56.84(16) . .
Cl3 Ti2 C27 78.45(12) . .
Cl4 Ti2 C27 123.73(11) . .
C26 Ti2 C27 34.16(15) . .
C31 Ti2 C27 99.66(16) . .
C29 Ti2 C27 143.08(16) . .
C28 Ti2 C27 155.01(17) . .
C25 Ti2 C27 57.12(17) . .
C30 Ti2 C27 110.21(16) . .
C32 Ti2 C27 121.30(17) . .
Cl3 Ti2 C24 114.70(11) . .
Cl4 Ti2 C24 76.72(11) . .
C26 Ti2 C24 56.72(16) . .
C31 Ti2 C24 131.52(16) . .
C29 Ti2 C24 114.58(15) . .
C28 Ti2 C24 144.99(16) . .
C25 Ti2 C24 34.09(14) . .
C30 Ti2 C24 108.83(15) . .
C32 Ti2 C24 165.03(16) . .
C27 Ti2 C24 56.51(16) . .
Cl3 Ti2 C23 82.27(10) . .
Cl4 Ti2 C23 89.43(10) . .
C26 Ti2 C23 56.91(14) . .
C31 Ti2 C23 133.44(16) . .
C29 Ti2 C23 148.28(15) . .
C28 Ti2 C23 169.00(16) . .
C25 Ti2 C23 56.89(14) . .
C30 Ti2 C23 132.15(15) . .
C32 Ti2 C23 152.03(17) . .
C27 Ti2 C23 34.33(14) . .
C24 Ti2 C23 33.81(14) . .
P2 Au1 P1 175.03(4) . .
C1 P1 C11 103.24(18) . .
C1 P1 C17 103.68(17) . .
C11 P1 C17 107.38(18) . .
C1 P1 Au1 117.76(13) . .
C11 P1 Au1 113.25(13) . .
C17 P1 Au1 110.60(13) . .
C23 P2 C33 104.06(18) . .
C23 P2 C39 104.2(2) . .
C33 P2 C39 104.69(19) . .
C23 P2 Au1 116.30(14) . .
C33 P2 Au1 110.74(14) . .
C39 P2 Au1 115.55(14) . .
C2 C1 C5 106.9(3) . .
C2 C1 P1 126.7(3) . .
C5 C1 P1 126.4(3) . .
C2 C1 Ti1 72.0(2) . .
C5 C1 Ti1 72.0(2) . .
P1 C1 Ti1 122.58(19) . .
C3 C2 C1 108.7(4) . .
C3 C2 Ti1 70.7(2) . .
C1 C2 Ti1 74.0(2) . .
C3 C2 H2 125.7 . .
C1 C2 H2 125.7 . .
Ti1 C2 H2 121.4 . .
C2 C3 C4 108.4(4) . .
C2 C3 Ti1 75.4(2) . .
C4 C3 Ti1 72.9(2) . .
C2 C3 H3 125.8 . .
C4 C3 H3 125.8 . .
Ti1 C3 H3 117.8 . .
C5 C4 C3 107.6(4) . .
C5 C4 Ti1 74.9(2) . .
C3 C4 Ti1 72.0(2) . .
C5 C4 H4 126.2 . .
C3 C4 H4 126.2 . .
Ti1 C4 H4 118.8 . .
C4 C5 C1 108.3(4) . .
C4 C5 Ti1 70.9(2) . .
C1 C5 Ti1 73.8(2) . .
C4 C5 H5 125.8 . .
C1 C5 H5 125.8 . .
Ti1 C5 H5 121.1 . .
C10 C6 C7 107.7(4) . .
C10 C6 Ti1 73.2(3) . .
C7 C6 Ti1 71.4(3) . .
C10 C6 H6 126.1 . .
C7 C6 H6 126.1 . .
Ti1 C6 H6 121.0 . .
C8 C7 C6 107.1(4) . .
C8 C7 Ti1 73.2(3) . .
C6 C7 Ti1 74.0(3) . .
C8 C7 H7 126.4 . .
C6 C7 H7 126.4 . .
Ti1 C7 H7 118.4 . .
C9 C8 C7 108.6(4) . .
C9 C8 Ti1 72.8(3) . .
C7 C8 Ti1 72.4(3) . .
C9 C8 H8 125.7 . .
C7 C8 H8 125.7 . .
Ti1 C8 H8 120.9 . .
C8 C9 C10 108.0(5) . .
C8 C9 Ti1 73.2(3) . .
C10 C9 Ti1 74.1(3) . .
C8 C9 H9 126.0 . .
C10 C9 H9 126.0 . .
Ti1 C9 H9 118.6 . .
C6 C10 C9 108.5(5) . .
C6 C10 Ti1 73.1(3) . .
C9 C10 Ti1 71.8(3) . .
C6 C10 H10 125.7 . .
C9 C10 H10 125.7 . .
Ti1 C10 H10 121.1 . .
C12 C11 C16 119.1(4) . .
C12 C11 P1 118.8(3) . .
C16 C11 P1 122.1(3) . .
C11 C12 C13 120.2(4) . .
C11 C12 H12 119.9 . .
C13 C12 H12 119.9 . .
C14 C13 C12 120.2(4) . .
C14 C13 H13 119.9 . .
C12 C13 H13 119.9 . .
C15 C14 C13 119.9(4) . .
C15 C14 H14 120.1 . .
C13 C14 H14 120.1 . .
C14 C15 C16 120.3(4) . .
C14 C15 H15 119.8 . .
C16 C15 H15 119.8 . .
C15 C16 C11 120.2(4) . .
C15 C16 H16 119.9 . .
C11 C16 H16 119.9 . .
C22 C17 C18 118.9(4) . .
C22 C17 P1 123.2(3) . .
C18 C17 P1 117.9(3) . .
C19 C18 C17 120.4(4) . .
C19 C18 H18 119.8 . .
C17 C18 H18 119.8 . .
C18 C19 C20 120.3(4) . .
C18 C19 H19 119.8 . .
C20 C19 H19 119.8 . .
C21 C20 C19 119.7(4) . .
C21 C20 H20 120.2 . .
C19 C20 H20 120.2 . .
C20 C21 C22 120.2(4) . .
C20 C21 H21 119.9 . .
C22 C21 H21 119.9 . .
C21 C22 C17 120.5(4) . .
C21 C22 H22 119.7 . .
C17 C22 H22 119.7 . .
C24 C23 C27 107.3(4) . .
C24 C23 P2 124.7(3) . .
C27 C23 P2 128.0(3) . .
C24 C23 Ti2 73.0(2) . .
C27 C23 Ti2 71.7(2) . .
P2 C23 Ti2 121.81(19) . .
C25 C24 C23 108.5(4) . .
C25 C24 Ti2 70.8(2) . .
C23 C24 Ti2 73.2(2) . .
C25 C24 H24 125.8 . .
C23 C24 H24 125.8 . .
Ti2 C24 H24 121.9 . .
C24 C25 C26 107.6(4) . .
C24 C25 Ti2 75.1(2) . .
C26 C25 Ti2 72.0(2) . .
C24 C25 H25 126.2 . .
C26 C25 H25 126.2 . .
Ti2 C25 H25 118.6 . .
C27 C26 C25 108.8(4) . .
C27 C26 Ti2 74.7(2) . .
C25 C26 Ti2 73.3(2) . .
C27 C26 H26 125.6 . .
C25 C26 H26 125.6 . .
Ti2 C26 H26 118.3 . .
C26 C27 C23 107.8(4) . .
C26 C27 Ti2 71.1(3) . .
C23 C27 Ti2 73.9(2) . .
C26 C27 H27 126.1 . .
C23 C27 H27 126.1 . .
Ti2 C27 H27 120.6 . .
C32 C28 C29 107.6(4) . .
C32 C28 Ti2 73.9(3) . .
C29 C28 Ti2 72.5(2) . .
C32 C28 H28 126.2 . .
C29 C28 H28 126.2 . .
Ti2 C28 H28 119.3 . .
C30 C29 C28 108.0(4) . .
C30 C29 Ti2 73.3(3) . .
C28 C29 Ti2 72.7(2) . .
C30 C29 H29 126.0 . .
C28 C29 H29 126.0 . .
Ti2 C29 H29 119.8 . .
C29 C30 C31 107.8(4) . .
C29 C30 Ti2 72.4(3) . .
C31 C30 Ti2 72.1(3) . .
C29 C30 H30 126.1 . .
C31 C30 H30 126.1 . .
Ti2 C30 H30 121.2 . .
C32 C31 C30 108.0(5) . .
C32 C31 Ti2 74.1(3) . .
C30 C31 Ti2 73.3(2) . .
C32 C31 H31 126.0 . .
C30 C31 H31 126.0 . .
Ti2 C31 H31 118.4 . .
C28 C32 C31 108.5(4) . .
C28 C32 Ti2 72.0(2) . .
C31 C32 Ti2 71.7(2) . .
C28 C32 H32 125.7 . .
C31 C32 H32 125.7 . .
Ti2 C32 H32 122.2 . .
C34 C33 C38 119.0(4) . .
C34 C33 P2 118.2(3) . .
C38 C33 P2 122.8(3) . .
C35 C34 C33 120.4(4) . .
C35 C34 H34 119.8 . .
C33 C34 H34 119.8 . .
C36 C35 C34 119.9(4) . .
C36 C35 H35 120.0 . .
C34 C35 H35 120.0 . .
C35 C36 C37 120.5(4) . .
C35 C36 H36 119.8 . .
C37 C36 H36 119.8 . .
C38 C37 C36 120.0(4) . .
C38 C37 H37 120.0 . .
C36 C37 H37 120.0 . .
C37 C38 C33 120.2(4) . .
C37 C38 H38 119.9 . .
C33 C38 H38 119.9 . .
C44 C39 C40 119.8(4) . .
C44 C39 P2 119.2(3) . .
C40 C39 P2 121.0(3) . .
C41 C40 C39 119.6(4) . .
C41 C40 H40 120.2 . .
C39 C40 H40 120.2 . .
C42 C41 C40 120.4(4) . .
C42 C41 H41 119.8 . .
C40 C41 H41 119.8 . .
C43 C42 C41 119.6(5) . .
C43 C42 H42 120.2 . .
C41 C42 H42 120.2 . .
C42 C43 C44 120.7(5) . .
C42 C43 H43 119.6 . .
C44 C43 H43 119.6 . .
C43 C44 C39 119.9(4) . .
C43 C44 H44 120.0 . .
C39 C44 H44 120.0 . .
C53 Ti3 Cl6 135.17(16) . .
C53 Ti3 C52 34.9(2) . .
Cl6 Ti3 C52 114.0(2) . .
C53 Ti3 C48 98.8(2) . .
Cl6 Ti3 C48 101.43(13) . .
C52 Ti3 C48 77.07(18) . .
C53 Ti3 Cl5 96.5(2) . .
Cl6 Ti3 Cl5 96.61(5) . .
C52 Ti3 Cl5 130.8(2) . .
C48 Ti3 Cl5 135.17(13) . .
C53 Ti3 C51 57.3(2) . .
Cl6 Ti3 C51 81.75(16) . .
C52 Ti3 C51 34.0(2) . .
C48 Ti3 C51 93.54(18) . .
Cl5 Ti3 C51 129.72(14) . .
C53 Ti3 C47 81.88(19) . .
Cl6 Ti3 C47 133.04(13) . .
C52 Ti3 C47 78.95(19) . .
C48 Ti3 C47 34.74(17) . .
Cl5 Ti3 C47 107.92(13) . .
C51 Ti3 C47 109.16(18) . .
C53 Ti3 C50 56.29(19) . .
Cl6 Ti3 C50 79.83(13) . .
C52 Ti3 C50 56.20(19) . .
C48 Ti3 C50 127.49(18) . .
Cl5 Ti3 C50 95.83(14) . .
C51 Ti3 C50 34.11(18) . .
C47 Ti3 C50 134.08(17) . .
C53 Ti3 C54 34.2(2) . .
Cl6 Ti3 C54 109.10(15) . .
C52 Ti3 C54 56.6(2) . .
C48 Ti3 C54 131.63(19) . .
Cl5 Ti3 C54 77.79(15) . .
C51 Ti3 C54 56.3(2) . .
C47 Ti3 C54 114.79(19) . .
C50 Ti3 C54 32.99(18) . .
C53 Ti3 C49 132.8(2) . .
Cl6 Ti3 C49 76.83(12) . .
C52 Ti3 C49 108.53(19) . .
C48 Ti3 C49 34.14(15) . .
Cl5 Ti3 C49 115.66(11) . .
C51 Ti3 C49 112.78(18) . .
C47 Ti3 C49 56.60(16) . .
C50 Ti3 C49 142.44(18) . .
C54 Ti3 C49 165.13(18) . .
C53 Ti3 C46 101.91(18) . .
Cl6 Ti3 C46 122.66(11) . .
C52 Ti3 C46 111.0(2) . .
C48 Ti3 C46 56.98(17) . .
Cl5 Ti3 C46 78.71(11) . .
C51 Ti3 C46 142.97(18) . .
C47 Ti3 C46 33.87(15) . .
C50 Ti3 C46 157.15(17) . .
C54 Ti3 C46 124.87(18) . .
C49 Ti3 C46 56.21(16) . .
C53 Ti3 C45 135.50(18) . .
Cl6 Ti3 C45 88.62(11) . .
C52 Ti3 C45 132.43(17) . .
C48 Ti3 C45 57.03(15) . .
Cl5 Ti3 C45 83.03(10) . .
C51 Ti3 C45 146.57(17) . .
C47 Ti3 C45 56.72(14) . .
C50 Ti3 C45 168.20(16) . .
C54 Ti3 C45 155.11(18) . .
C49 Ti3 C45 33.85(14) . .
C46 Ti3 C45 34.09(14) . .
Cl7 Ti4 Cl8 96.98(5) . .
Cl7 Ti4 C75 135.75(16) . .
Cl8 Ti4 C75 96.9(2) . .
Cl7 Ti4 C76 112.5(2) . .
Cl8 Ti4 C76 129.9(2) . .
C75 Ti4 C76 34.4(3) . .
Cl7 Ti4 C79 129.55(14) . .
Cl8 Ti4 C79 82.00(13) . .
C75 Ti4 C79 93.9(2) . .
C76 Ti4 C79 105.60(19) . .
Cl7 Ti4 C81 99.24(17) . .
Cl8 Ti4 C81 137.1(2) . .
C75 Ti4 C81 98.5(3) . .
C76 Ti4 C81 78.4(3) . .
C79 Ti4 C81 57.3(2) . .
Cl7 Ti4 C78 93.13(18) . .
Cl8 Ti4 C78 82.6(2) . .
C75 Ti4 C78 130.3(2) . .
C76 Ti4 C78 132.0(2) . .
C79 Ti4 C78 36.5(2) . .
C81 Ti4 C78 57.2(3) . .
Cl7 Ti4 C82 78.95(17) . .
Cl8 Ti4 C82 116.0(2) . .
C75 Ti4 C82 129.9(3) . .
C76 Ti4 C82 109.0(3) . .
C79 Ti4 C82 57.7(2) . .
C81 Ti4 C82 32.0(3) . .
C78 Ti4 C82 35.1(3) . .
Cl7 Ti4 C80 131.48(13) . .
Cl8 Ti4 C80 113.14(14) . .
C75 Ti4 C80 79.1(2) . .
C76 Ti4 C80 76.6(2) . .
C79 Ti4 C80 33.27(18) . .
C81 Ti4 C80 33.58(19) . .
C78 Ti4 C80 56.6(2) . .
C82 Ti4 C80 54.2(2) . .
Cl7 Ti4 C77 80.55(16) . .
Cl8 Ti4 C77 125.95(15) . .
C75 Ti4 C77 57.5(2) . .
C76 Ti4 C77 34.48(19) . .
C79 Ti4 C77 139.30(18) . .
C81 Ti4 C77 95.8(3) . .
C78 Ti4 C77 151.1(3) . .
C82 Ti4 C77 116.3(3) . .
C80 Ti4 C77 107.51(18) . .
Cl7 Ti4 C74 111.85(12) . .
Cl8 Ti4 C74 76.35(17) . .
C75 Ti4 C74 33.8(2) . .
C76 Ti4 C74 55.6(3) . .
C79 Ti4 C74 116.68(18) . .
C81 Ti4 C74 131.3(3) . .
C78 Ti4 C74 148.9(3) . .
C82 Ti4 C74 163.3(3) . .
C80 Ti4 C74 111.70(18) . .
C77 Ti4 C74 56.0(2) . .
Cl7 Ti4 C73 80.42(12) . .
Cl8 Ti4 C73 91.97(13) . .
C75 Ti4 C73 57.29(18) . .
C76 Ti4 C73 56.72(18) . .
C79 Ti4 C73 149.84(18) . .
C81 Ti4 C73 129.7(3) . .
C78 Ti4 C73 171.08(18) . .
C82 Ti4 C73 146.9(2) . .
C80 Ti4 C73 132.30(18) . .
C77 Ti4 C73 34.07(17) . .
C74 Ti4 C73 33.84(17) . .
P3 Au2 P4 176.32(4) . .
C45 P3 C61 105.6(2) . .
C45 P3 C55 104.72(19) . .
C61 P3 C55 102.03(19) . .
C45 P3 Au2 116.79(14) . .
C61 P3 Au2 115.33(14) . .
C55 P3 Au2 110.85(15) . .
C73 P4 C67 106.0(2) . .
C73 P4 C83 103.4(2) . .
C67 P4 C83 103.0(2) . .
C73 P4 Au2 116.30(15) . .
C67 P4 Au2 113.53(14) . .
C83 P4 Au2 113.23(17) . .
C49 C45 C46 106.7(4) . .
C49 C45 P3 126.0(3) . .
C46 C45 P3 127.3(3) . .
C49 C45 Ti3 71.8(2) . .
C46 C45 Ti3 72.4(2) . .
P3 C45 Ti3 122.71(19) . .
C47 C46 C45 108.1(4) . .
C47 C46 Ti3 71.0(3) . .
C45 C46 Ti3 73.5(2) . .
C47 C46 H46 125.9 . .
C45 C46 H46 125.9 . .
Ti3 C46 H46 121.3 . .
C46 C47 C48 108.6(4) . .
C46 C47 Ti3 75.1(2) . .
C48 C47 Ti3 72.1(3) . .
C46 C47 H47 125.7 . .
C48 C47 H47 125.7 . .
Ti3 C47 H47 118.9 . .
C49 C48 C47 107.3(4) . .
C49 C48 Ti3 74.7(2) . .
C47 C48 Ti3 73.1(3) . .
C49 C48 H48 126.3 . .
C47 C48 H48 126.3 . .
Ti3 C48 H48 117.9 . .
C48 C49 C45 109.3(4) . .
C48 C49 Ti3 71.1(3) . .
C45 C49 Ti3 74.4(2) . .
C48 C49 H49 125.4 . .
C45 C49 H49 125.4 . .
Ti3 C49 H49 120.8 . .
C54 C50 C51 109.6(5) . .
C54 C50 Ti3 73.9(3) . .
C51 C50 Ti3 72.5(3) . .
C54 C50 H50 125.2 . .
C51 C50 H50 125.2 . .
Ti3 C50 H50 120.1 . .
C52 C51 C50 106.9(6) . .
C52 C51 Ti3 72.4(3) . .
C50 C51 Ti3 73.3(3) . .
C52 C51 H51 126.6 . .
C50 C51 H51 126.6 . .
Ti3 C51 H51 119.6 . .
C51 C52 C53 108.2(5) . .
C51 C52 Ti3 73.6(3) . .
C53 C52 Ti3 72.1(3) . .
C51 C52 H52 125.9 . .
C53 C52 H52 125.9 . .
Ti3 C52 H52 120.2 . .
C54 C53 C52 106.9(5) . .
C54 C53 Ti3 74.7(3) . .
C52 C53 Ti3 73.0(3) . .
C54 C53 H53 126.6 . .
C52 C53 H53 126.6 . .
Ti3 C53 H53 117.9 . .
C50 C54 C53 108.4(6) . .
C50 C54 Ti3 73.2(3) . .
C53 C54 Ti3 71.1(3) . .
C50 C54 H54 125.8 . .
C53 C54 H54 125.8 . .
Ti3 C54 H54 121.6 . .
C60 C55 C56 119.1(4) . .
C60 C55 P3 123.6(3) . .
C56 C55 P3 117.1(3) . .
C57 C56 C55 119.9(5) . .
C57 C56 H56 120.0 . .
C55 C56 H56 120.0 . .
C58 C57 C56 120.7(5) . .
C58 C57 H57 119.7 . .
C56 C57 H57 119.7 . .
C57 C58 C59 119.7(4) . .
C57 C58 H58 120.1 . .
C59 C58 H58 120.1 . .
C58 C59 C60 120.6(4) . .
C58 C59 H59 119.7 . .
C60 C59 H59 119.7 . .
C59 C60 C55 120.0(4) . .
C59 C60 H60 120.0 . .
C55 C60 H60 120.0 . .
C62 C61 C66 119.6(4) . .
C62 C61 P3 120.6(3) . .
C66 C61 P3 119.7(3) . .
C61 C62 C63 119.9(4) . .
C61 C62 H62 120.1 . .
C63 C62 H62 120.1 . .
C64 C63 C62 120.3(5) . .
C64 C63 H63 119.8 . .
C62 C63 H63 119.8 . .
C65 C64 C63 119.7(5) . .
C65 C64 H64 120.1 . .
C63 C64 H64 120.1 . .
C64 C65 C66 120.8(4) . .
C64 C65 H65 119.6 . .
C66 C65 H65 119.6 . .
C65 C66 C61 119.7(4) . .
C65 C66 H66 120.1 . .
C61 C66 H66 120.1 . .
C68 C67 C72 119.1(4) . .
C68 C67 P4 121.2(3) . .
C72 C67 P4 119.5(3) . .
C69 C68 C67 120.8(5) . .
C69 C68 H68 119.6 . .
C67 C68 H68 119.6 . .
C68 C69 C70 119.9(4) . .
C68 C69 H69 120.0 . .
C70 C69 H69 120.0 . .
C71 C70 C69 120.0(4) . .
C71 C70 H70 120.0 . .
C69 C70 H70 120.0 . .
C70 C71 C72 120.7(4) . .
C70 C71 H71 119.7 . .
C72 C71 H71 119.7 . .
C71 C72 C67 119.4(4) . .
C71 C72 H72 120.3 . .
C67 C72 H72 120.3 . .
C74 C73 C77 106.1(5) . .
C74 C73 P4 124.2(4) . .
C77 C73 P4 129.7(4) . .
C74 C73 Ti4 72.2(3) . .
C77 C73 Ti4 71.7(3) . .
P4 C73 Ti4 123.0(2) . .
C75 C74 C73 110.4(6) . .
C75 C74 Ti4 70.6(3) . .
C73 C74 Ti4 74.0(3) . .
C75 C74 H74 124.8 . .
C73 C74 H74 124.8 . .
Ti4 C74 H74 122.2 . .
C74 C75 C76 106.7(5) . .
C74 C75 Ti4 75.7(3) . .
C76 C75 Ti4 73.1(4) . .
C74 C75 H75 126.6 . .
C76 C75 H75 126.6 . .
Ti4 C75 H75 116.8 . .
C75 C76 C77 109.6(6) . .
C75 C76 Ti4 72.6(3) . .
C77 C76 Ti4 74.7(3) . .
C75 C76 H76 125.2 . .
C77 C76 H76 125.2 . .
Ti4 C76 H76 119.3 . .
C76 C77 C73 107.1(6) . .
C76 C77 Ti4 70.9(3) . .
C73 C77 Ti4 74.2(3) . .
C76 C77 H77 126.4 . .
C73 C77 H77 126.4 . .
Ti4 C77 H77 120.4 . .
C82 C78 C79 103.5(5) . .
C82 C78 Ti4 72.8(3) . .
C79 C78 Ti4 71.6(3) . .
C82 C78 H78 128.2 . .
C79 C78 H78 128.2 . .
Ti4 C78 H78 119.6 . .
C80 C79 C78 104.8(5) . .
C80 C79 Ti4 74.0(3) . .
C78 C79 Ti4 71.9(3) . .
C80 C79 H79 127.6 . .
C78 C79 H79 127.6 . .
Ti4 C79 H79 118.7 . .
C79 C80 C81 112.2(6) . .
C79 C80 Ti4 72.7(3) . .
C81 C80 Ti4 72.6(3) . .
C79 C80 H80 123.9 . .
C81 C80 H80 123.9 . .
Ti4 C80 H80 122.4 . .
C82 C81 C80 107.8(7) . .
C82 C81 Ti4 74.5(4) . .
C80 C81 Ti4 73.9(3) . .
C82 C81 H81 126.1 . .
C80 C81 H81 126.1 . .
Ti4 C81 H81 117.6 . .
C81 C82 C78 111.3(6) . .
C81 C82 Ti4 73.4(4) . .
C78 C82 Ti4 72.1(3) . .
C81 C82 H82 124.3 . .
C78 C82 H82 124.3 . .
Ti4 C82 H82 121.7 . .
C88 C83 C84 119.7(5) . .
C88 C83 P4 117.6(4) . .
C84 C83 P4 122.4(4) . .
C83 C84 C85 118.1(7) . .
C83 C84 H84 120.9 . .
C85 C84 H84 120.9 . .
C86 C85 C84 120.8(7) . .
C86 C85 H85 119.6 . .
C84 C85 H85 119.6 . .
C87 C86 C85 120.5(6) . .
C87 C86 H86 119.8 . .
C85 C86 H86 119.8 . .
C86 C87 C88 119.8(7) . .
C86 C87 H87 120.1 . .
C88 C87 H87 120.1 . .
C87 C88 C83 121.1(6) . .
C87 C88 H88 119.5 . .
C83 C88 H88 119.5 . .
Cl10 Ti5 C94 136.46(12) . .
Cl10 Ti5 Cl9 96.04(4) . .
C94 Ti5 Cl9 100.42(13) . .
Cl10 Ti5 C95 110.48(12) . .
C94 Ti5 C95 35.05(16) . .
Cl9 Ti5 C95 133.34(13) . .
Cl10 Ti5 C92 97.65(11) . .
C94 Ti5 C92 97.58(17) . .
Cl9 Ti5 C92 136.33(11) . .
C95 Ti5 C92 78.62(16) . .
Cl10 Ti5 C91 131.24(11) . .
C94 Ti5 C91 77.32(16) . .
Cl9 Ti5 C91 113.05(11) . .
C95 Ti5 C91 77.41(15) . .
C92 Ti5 C91 34.84(14) . .
Cl10 Ti5 C96 80.13(11) . .
C94 Ti5 C96 57.43(15) . .
Cl9 Ti5 C96 125.03(12) . .
C95 Ti5 C96 34.34(15) . .
C92 Ti5 C96 98.15(15) . .
C91 Ti5 C96 109.52(15) . .
Cl10 Ti5 C97 82.74(11) . .
C94 Ti5 C97 57.21(16) . .
Cl9 Ti5 C97 90.68(11) . .
C95 Ti5 C97 57.27(16) . .
C92 Ti5 C97 132.09(15) . .
C91 Ti5 C97 132.17(15) . .
C96 Ti5 C97 34.36(14) . .
Cl10 Ti5 C98 115.15(12) . .
C94 Ti5 C98 33.98(16) . .
Cl9 Ti5 C98 77.25(12) . .
C95 Ti5 C98 57.02(16) . .
C92 Ti5 C98 131.18(16) . .
C91 Ti5 C98 109.11(16) . .
C96 Ti5 C98 56.74(15) . .
C97 Ti5 C98 34.19(15) . .
Cl10 Ti5 C90 126.83(10) . .
C94 Ti5 C90 95.47(15) . .
Cl9 Ti5 C90 81.64(10) . .
C95 Ti5 C90 108.71(15) . .
C92 Ti5 C90 57.18(14) . .
C91 Ti5 C90 34.08(13) . .
C96 Ti5 C90 142.64(15) . .
C97 Ti5 C90 149.93(14) . .
C98 Ti5 C90 115.93(15) . .
Cl10 Ti5 C93 76.70(10) . .
C94 Ti5 C93 130.84(16) . .
Cl9 Ti5 C93 112.13(10) . .
C95 Ti5 C93 110.98(15) . .
C92 Ti5 C93 34.08(14) . .
C91 Ti5 C93 56.69(14) . .
C96 Ti5 C93 119.84(15) . .
C97 Ti5 C93 150.51(14) . .
C98 Ti5 C93 164.81(15) . .
C90 Ti5 C93 56.34(14) . .
Cl10 Ti5 C89 92.70(10) . .
C94 Ti5 C89 129.38(15) . .
Cl9 Ti5 C89 81.44(10) . .
C95 Ti5 C89 132.26(15) . .
C92 Ti5 C89 56.70(14) . .
C91 Ti5 C89 56.69(13) . .
C96 Ti5 C89 152.96(15) . .
C97 Ti5 C89 170.46(14) . .
C98 Ti5 C89 146.28(14) . .
C90 Ti5 C89 34.21(12) . .
C93 Ti5 C89 33.52(13) . .
P5 Au3 P5 180.000(1) . 2_577
C89 P5 C105 104.83(18) . .
C89 P5 C99 104.39(19) . .
C105 P5 C99 105.47(18) . .
C89 P5 Au3 113.46(13) . .
C105 P5 Au3 115.16(14) . .
C99 P5 Au3 112.54(14) . .
C93 C89 C90 107.1(3) . .
C93 C89 P5 124.1(3) . .
C90 C89 P5 128.8(3) . .
C93 C89 Ti5 72.3(2) . .
C90 C89 Ti5 71.1(2) . .
P5 C89 Ti5 123.81(19) . .
C91 C90 C89 108.2(4) . .
C91 C90 Ti5 71.7(2) . .
C89 C90 Ti5 74.7(2) . .
C91 C90 H90 125.9 . .
C89 C90 H90 125.9 . .
Ti5 C90 H90 119.5 . .
C90 C91 C92 108.3(4) . .
C90 C91 Ti5 74.3(2) . .
C92 C91 Ti5 72.5(2) . .
C90 C91 H91 125.9 . .
C92 C91 H91 125.9 . .
Ti5 C91 H91 119.2 . .
C93 C92 C91 107.5(4) . .
C93 C92 Ti5 75.3(2) . .
C91 C92 Ti5 72.7(2) . .
C93 C92 H92 126.2 . .
C91 C92 H92 126.2 . .
Ti5 C92 H92 117.9 . .
C92 C93 C89 108.9(4) . .
C92 C93 Ti5 70.7(2) . .
C89 C93 Ti5 74.2(2) . .
C92 C93 H93 125.5 . .
C89 C93 H93 125.5 . .
Ti5 C93 H93 121.3 . .
C98 C94 C95 108.0(4) . .
C98 C94 Ti5 74.7(2) . .
C95 C94 Ti5 72.9(2) . .
C98 C94 H94 126.0 . .
C95 C94 H94 126.0 . .
Ti5 C94 H94 118.3 . .
C96 C95 C94 107.4(4) . .
C96 C95 Ti5 73.3(2) . .
C94 C95 Ti5 72.0(2) . .
C96 C95 H95 126.3 . .
C94 C95 H95 126.3 . .
Ti5 C95 H95 120.2 . .
C95 C96 C97 108.4(4) . .
C95 C96 Ti5 72.3(2) . .
C97 C96 Ti5 73.1(2) . .
C95 C96 H96 125.8 . .
C97 C96 H96 125.8 . .
Ti5 C96 H96 120.5 . .
C98 C97 C96 107.5(4) . .
C98 C97 Ti5 73.3(2) . .
C96 C97 Ti5 72.5(2) . .
C98 C97 H97 126.2 . .
C96 C97 H97 126.2 . .
Ti5 C97 H97 119.8 . .
C94 C98 C97 108.6(4) . .
C94 C98 Ti5 71.3(2) . .
C97 C98 Ti5 72.5(2) . .
C94 C98 H98 125.7 . .
C97 C98 H98 125.7 . .
Ti5 C98 H98 122.1 . .
C104 C99 C100 119.8(4) . .
C104 C99 P5 118.0(3) . .
C100 C99 P5 122.2(3) . .
C101 C100 C99 119.0(5) . .
C101 C100 H100 120.5 . .
C99 C100 H100 120.5 . .
C102 C101 C100 120.8(5) . .
C102 C101 H101 119.6 . .
C100 C101 H101 119.6 . .
C103 C102 C101 119.6(4) . .
C103 C102 H102 120.2 . .
C101 C102 H102 120.2 . .
C102 C103 C104 120.3(4) . .
C102 C103 H103 119.8 . .
C104 C103 H103 119.8 . .
C99 C104 C103 120.3(4) . .
C99 C104 H104 119.8 . .
C103 C104 H104 119.9 . .
C110 C105 C106 119.5(4) . .
C110 C105 P5 120.9(3) . .
C106 C105 P5 119.6(3) . .
C107 C106 C105 119.4(4) . .
C107 C106 H106 120.3 . .
C105 C106 H106 120.3 . .
C108 C107 C106 120.7(4) . .
C108 C107 H107 119.7 . .
C106 C107 H107 119.7 . .
C107 C108 C109 120.2(4) . .
C107 C108 H108 119.9 . .
C109 C108 H108 119.9 . .
C108 C109 C110 120.1(5) . .
C108 C109 H109 120.0 . .
C110 C109 H109 120.0 . .
C105 C110 C109 120.1(4) . .
C105 C110 H110 119.9 . .
C109 C110 H110 119.9 . .
Cl12 Ti6 Cl11 94.86(4) . .
Cl12 Ti6 C116 135.01(13) . .
Cl11 Ti6 C116 103.94(14) . .
Cl12 Ti6 C114 100.68(14) . .
Cl11 Ti6 C114 136.27(13) . .
C116 Ti6 C114 93.32(18) . .
Cl12 Ti6 C117 108.10(13) . .
Cl11 Ti6 C117 135.51(14) . .
C116 Ti6 C117 34.58(17) . .
C114 Ti6 C117 77.04(17) . .
Cl12 Ti6 C113 132.79(15) . .
Cl11 Ti6 C113 111.03(14) . .
C116 Ti6 C113 77.24(18) . .
C114 Ti6 C113 34.43(19) . .
C117 Ti6 C113 80.62(17) . .
Cl12 Ti6 C119 82.77(11) . .
Cl11 Ti6 C119 89.93(12) . .
C116 Ti6 C119 57.22(17) . .
C114 Ti6 C119 132.26(17) . .
C117 Ti6 C119 57.25(17) . .
C113 Ti6 C119 133.55(16) . .
Cl12 Ti6 C118 78.43(12) . .
Cl11 Ti6 C118 124.29(13) . .
C116 Ti6 C118 57.14(17) . .
C114 Ti6 C118 98.91(17) . .
C117 Ti6 C118 34.24(17) . .
C113 Ti6 C118 113.39(17) . .
C119 Ti6 C118 34.50(16) . .
Cl12 Ti6 C120 115.66(13) . .
Cl11 Ti6 C120 79.03(12) . .
C116 Ti6 C120 34.16(17) . .
C114 Ti6 C120 127.39(18) . .
C117 Ti6 C120 56.81(17) . .
C113 Ti6 C120 107.82(18) . .
C119 Ti6 C120 34.08(16) . .
C118 Ti6 C120 56.66(16) . .
Cl12 Ti6 C112 124.44(12) . .
Cl11 Ti6 C112 80.30(13) . .
C116 Ti6 C112 99.09(17) . .
C114 Ti6 C112 57.20(18) . .
C117 Ti6 C112 113.48(17) . .
C113 Ti6 C112 34.33(16) . .
C119 Ti6 C112 151.52(17) . .
C118 Ti6 C112 147.36(17) . .
C120 Ti6 C112 117.44(17) . .
Cl12 Ti6 C115 77.57(12) . .
Cl11 Ti6 C115 114.55(11) . .
C116 Ti6 C115 126.99(17) . .
C114 Ti6 C115 33.79(16) . .
C117 Ti6 C115 107.46(16) . .
C113 Ti6 C115 56.06(18) . .
C119 Ti6 C115 149.53(16) . .
C118 Ti6 C115 117.51(16) . .
C120 Ti6 C115 161.14(17) . .
C112 Ti6 C115 56.13(17) . .
Cl12 Ti6 C111 90.67(11) . .
Cl11 Ti6 C111 82.98(11) . .
C116 Ti6 C111 131.52(16) . .
C114 Ti6 C111 56.45(15) . .
C117 Ti6 C111 132.53(16) . .
C113 Ti6 C111 56.23(15) . .
C119 Ti6 C111 169.92(15) . .
C118 Ti6 C111 151.02(16) . .
C120 Ti6 C111 149.05(16) . .
C112 Ti6 C111 33.80(15) . .
C115 Ti6 C111 33.52(15) . .
P6 Au4 P6 180.000(1) 2_566 .
C111 P6 C121 103.6(2) . .
C111 P6 C127 107.32(19) . .
C121 P6 C127 106.41(19) . .
C111 P6 Au4 113.60(14) . .
C121 P6 Au4 111.31(14) . .
C127 P6 Au4 113.88(14) . .
C115 C111 C112 107.3(4) . .
C115 C111 P6 123.2(3) . .
C112 C111 P6 129.5(4) . .
C115 C111 Ti6 71.8(2) . .
C112 C111 Ti6 71.4(2) . .
P6 C111 Ti6 123.2(2) . .
C113 C112 C111 106.9(5) . .
C113 C112 Ti6 70.6(3) . .
C111 C112 Ti6 74.8(2) . .
C113 C112 H112 126.5 . .
C111 C112 H112 126.5 . .
Ti6 C112 H112 119.9 . .
C114 C113 C112 109.0(4) . .
C114 C113 Ti6 72.4(3) . .
C112 C113 Ti6 75.0(3) . .
C114 C113 H113 125.5 . .
C112 C113 H113 125.5 . .
Ti6 C113 H113 118.8 . .
C115 C114 C113 107.8(4) . .
C115 C114 Ti6 75.9(3) . .
C113 C114 Ti6 73.1(3) . .
C115 C114 H114 126.1 . .
C113 C114 H114 126.1 . .
Ti6 C114 H114 116.9 . .
C114 C115 C111 109.0(4) . .
C114 C115 Ti6 70.3(3) . .
C111 C115 Ti6 74.7(3) . .
C114 C115 H115 125.5 . .
C111 C115 H115 125.5 . .
Ti6 C115 H115 121.2 . .
C120 C116 C117 107.9(4) . .
C120 C116 Ti6 74.2(3) . .
C117 C116 Ti6 73.1(3) . .
C120 C116 H116 126.0 . .
C117 C116 H116 126.0 . .
Ti6 C116 H116 118.6 . .
C118 C117 C116 108.1(5) . .
C118 C117 Ti6 73.7(3) . .
C116 C117 Ti6 72.3(3) . .
C118 C117 H117 126.0 . .
C116 C117 H117 126.0 . .
Ti6 C117 H117 119.8 . .
C117 C118 C119 107.9(4) . .
C117 C118 Ti6 72.0(3) . .
C119 C118 Ti6 72.5(3) . .
C117 C118 H118 126.1 . .
C119 C118 H118 126.1 . .
Ti6 C118 H118 121.1 . .
C120 C119 C118 107.4(4) . .
C120 C119 Ti6 73.2(3) . .
C118 C119 Ti6 73.0(3) . .
C120 C119 H119 126.3 . .
C118 C119 H119 126.3 . .
Ti6 C119 H119 119.5 . .
C116 C120 C119 108.7(4) . .
C116 C120 Ti6 71.7(3) . .
C119 C120 Ti6 72.8(3) . .
C116 C120 H120 125.6 . .
C119 C120 H120 125.6 . .
Ti6 C120 H120 121.6 . .
C122 C121 C126 119.4(4) . .
C122 C121 P6 117.8(3) . .
C126 C121 P6 122.7(4) . .
C121 C122 C123 120.3(5) . .
C121 C122 H122 119.9 . .
C123 C122 H122 119.9 . .
C124 C123 C122 119.6(5) . .
C124 C123 H123 120.2 . .
C122 C123 H123 120.2 . .
C125 C124 C123 120.6(5) . .
C125 C124 H124 119.7 . .
C123 C124 H124 119.7 . .
C124 C125 C126 120.8(5) . .
C124 C125 H125 119.6 . .
C126 C125 H125 119.6 . .
C121 C126 C125 119.2(5) . .
C121 C126 H126 120.4 . .
C125 C126 H126 120.4 . .
C128 C127 C132 120.1(4) . .
C128 C127 P6 121.2(3) . .
C132 C127 P6 118.6(3) . .
C127 C128 C129 119.5(5) . .
C127 C128 H128 120.3 . .
C129 C128 H128 120.3 . .
C130 C129 C128 120.5(5) . .
C130 C129 H129 119.8 . .
C128 C129 H129 119.8 . .
C131 C130 C129 120.2(4) . .
C131 C130 H130 119.9 . .
C129 C130 H130 119.9 . .
C130 C131 C132 119.8(5) . .
C130 C131 H131 120.1 . .
C132 C131 H131 120.1 . .
C127 C132 C131 120.0(4) . .
C127 C132 H132 120.0 . .
C131 C132 H132 120.0 . .
F2 P7 F3 90.28(15) . .
F2 P7 F4 90.33(15) . .
F3 P7 F4 90.76(14) . .
F2 P7 F6 90.34(15) . .
F3 P7 F6 178.82(17) . .
F4 P7 F6 90.24(14) . .
F2 P7 F5 179.48(17) . .
F3 P7 F5 90.08(14) . .
F4 P7 F5 90.05(14) . .
F6 P7 F5 89.30(14) . .
F2 P7 F1 90.25(15) . .
F3 P7 F1 90.00(14) . .
F4 P7 F1 179.04(15) . .
F6 P7 F1 88.99(14) . .
F5 P7 F1 89.37(14) . .
F10 P8 F9 92.5(3) . .
F10 P8 F12 90.1(3) . .
F9 P8 F12 177.3(3) . .
F10 P8 F8 92.1(3) . .
F9 P8 F8 89.6(2) . .
F12 P8 F8 90.4(2) . .
F10 P8 F11 89.8(3) . .
F9 P8 F11 90.4(2) . .
F12 P8 F11 89.5(2) . .
F8 P8 F11 178.1(3) . .
F10 P8 F7 177.4(3) . .
F9 P8 F7 89.6(3) . .
F12 P8 F7 87.8(2) . .
F8 P8 F7 89.4(2) . .
F11 P8 F7 88.7(2) . .
F14 P9 F16 90.0 . .
F14 P9 F17 90.0 . .
F16 P9 F17 90.0 . .
F14 P9 F18 90.0 . .
F16 P9 F18 90.0 . .
F17 P9 F18 180.0 . .
F14 P9 F15 90.0 . .
F16 P9 F15 180.00(8) . .
F17 P9 F15 90.0 . .
F18 P9 F15 90.0 . .
F14 P9 F13 180.0 . .
F16 P9 F13 90.0 . .
F17 P9 F13 90.0 . .
F18 P9 F13 90.0 . .
F15 P9 F13 90.0 . .
F18A P9A F15A 90.0 . .
F18A P9A F14A 90.0 . .
F15A P9A F14A 90.0 . .
F18A P9A F13A 90.0 . .
F15A P9A F13A 90.0 . .
F14A P9A F13A 180.00(15) . .
F18A P9A F16A 90.0 . .
F15A P9A F16A 180.0 . .
F14A P9A F16A 90.0 . .
F13A P9A F16A 90.0 . .
F18A P9A F17A 180.0(4) . .
F15A P9A F17A 90.0 . .
F14A P9A F17A 90.0 . .
F13A P9A F17A 90.0 . .
F16A P9A F17A 90.0 . .
Cl13 C133 Cl14 113.5(4) . .
Cl13 C133 H13A 108.9 . .
Cl14 C133 H13A 108.9 . .
Cl13 C133 H13B 108.9 . .
Cl14 C133 H13B 108.9 . .
H13A C133 H13B 107.7 . .
Cl16 C134 Cl15 111.5(3) . .
Cl16 C134 H13C 109.3 . .
Cl15 C134 H13C 109.3 . .
Cl16 C134 H13D 109.3 . .
Cl15 C134 H13D 109.3 . .
H13C C134 H13D 108.0 . .
Cl17 C135 Cl18 113.4(4) . .
Cl17 C135 H13E 108.9 . .
Cl18 C135 H13E 108.9 . .
Cl17 C135 H13F 108.9 . .
Cl18 C135 H13F 108.9 . .
H13E C135 H13F 107.7 . .
Cl19 C136 Cl20 114.3(4) . .
Cl19 C136 H13G 108.7 . .
Cl20 C136 H13G 108.7 . .
Cl19 C136 H13H 108.7 . .
Cl20 C136 H13H 108.7 . .
H13G C136 H13H 107.6 . .
Cl22 C137 Cl21 112.4(4) . .
Cl22 C137 H13I 109.1 . .
Cl21 C137 H13I 109.1 . .
Cl22 C137 H13J 109.1 . .
Cl21 C137 H13J 109.1 . .
H13I C137 H13J 107.9 . .
Cl23 C138 Cl24 125.6(8) . .
Cl23 C138 H13K 105.9 . .
Cl24 C138 H13K 105.9 . .
Cl23 C138 H13L 105.9 . .
Cl24 C138 H13L 105.9 . .
H13K C138 H13L 106.2 . .
Cl25 C139 Cl26 112.0 . .
Cl25 C139 H13M 109.2 . .
Cl26 C139 H13M 109.2 . .
Cl25 C139 H13N 109.2 . .
Cl26 C139 H13N 109.2 . .
H13M C139 H13N 107.9 . .
Cl27 C140 Cl28 112.0 . .
Cl27 C140 H14A 109.2 . .
Cl28 C140 H14A 109.2 . .
Cl27 C140 H14B 109.2 . .
Cl28 C140 H14B 109.2 . .
H14A C140 H14B 107.9 . .

loop_
_geom_bond_atom_site_label_1
_geom_bond_atom_site_label_2
_geom_bond_distance
_geom_bond_site_symmetry_2
Ti1 C3 2.351(4) .
Ti1 Cl2 2.3533(12) .
Ti1 Cl1 2.3548(12) .
Ti1 C7 2.357(4) .
Ti1 C9 2.362(4) .
Ti1 C4 2.363(4) .
Ti1 C8 2.368(4) .
Ti1 C6 2.391(5) .
Ti1 C10 2.392(5) .
Ti1 C2 2.411(4) .
Ti1 C5 2.413(4) .
Ti1 C1 2.436(4) .
Ti2 Cl3 2.3440(12) .
Ti2 Cl4 2.3485(12) .
Ti2 C26 2.355(4) .
Ti2 C31 2.358(4) .
Ti2 C29 2.362(4) .
Ti2 C28 2.364(4) .
Ti2 C25 2.371(4) .
Ti2 C30 2.374(4) .
Ti2 C32 2.388(4) .
Ti2 C27 2.401(4) .
Ti2 C24 2.426(4) .
Ti2 C23 2.429(4) .
Au1 P2 2.3089(10) .
Au1 P1 2.3187(10) .
P1 C1 1.808(4) .
P1 C11 1.814(4) .
P1 C17 1.817(4) .
P2 C23 1.807(4) .
P2 C33 1.817(4) .
P2 C39 1.820(4) .
C1 C2 1.420(5) .
C1 C5 1.424(5) .
C2 C3 1.390(6) .
C2 H2 0.9300 .
C3 C4 1.420(6) .
C3 H3 0.9300 .
C4 C5 1.405(6) .
C4 H4 0.9300 .
C5 H5 0.9300 .
C6 C10 1.386(8) .
C6 C7 1.414(7) .
C6 H6 0.9300 .
C7 C8 1.398(7) .
C7 H7 0.9300 .
C8 C9 1.383(7) .
C8 H8 0.9300 .
C9 C10 1.395(7) .
C9 H9 0.9300 .
C10 H10 0.9300 .
C11 C12 1.387(6) .
C11 C16 1.392(6) .
C12 C13 1.388(6) .
C12 H12 0.9300 .
C13 C14 1.379(7) .
C13 H13 0.9300 .
C14 C15 1.377(6) .
C14 H14 0.9300 .
C15 C16 1.385(6) .
C15 H15 0.9300 .
C16 H16 0.9300 .
C17 C22 1.384(6) .
C17 C18 1.390(5) .
C18 C19 1.379(6) .
C18 H18 0.9300 .
C19 C20 1.381(6) .
C19 H19 0.9300 .
C20 C21 1.379(6) .
C20 H20 0.9300 .
C21 C22 1.382(6) .
C21 H21 0.9300 .
C22 H22 0.9300 .
C23 C24 1.412(6) .
C23 C27 1.425(6) .
C24 C25 1.407(6) .
C24 H24 0.9300 .
C25 C26 1.408(7) .
C25 H25 0.9300 .
C26 C27 1.397(6) .
C26 H26 0.9300 .
C27 H27 0.9300 .
C28 C32 1.391(7) .
C28 C29 1.414(6) .
C28 H28 0.9300 .
C29 C30 1.396(7) .
C29 H29 0.9300 .
C30 C31 1.407(6) .
C30 H30 0.9300 .
C31 C32 1.395(7) .
C31 H31 0.9300 .
C32 H32 0.9300 .
C33 C34 1.398(6) .
C33 C38 1.400(6) .
C34 C35 1.386(6) .
C34 H34 0.9300 .
C35 C36 1.380(6) .
C35 H35 0.9300 .
C36 C37 1.387(6) .
C36 H36 0.9300 .
C37 C38 1.385(6) .
C37 H37 0.9300 .
C38 H38 0.9300 .
C39 C44 1.382(6) .
C39 C40 1.397(6) .
C40 C41 1.387(6) .
C40 H40 0.9300 .
C41 C42 1.384(7) .
C41 H41 0.9300 .
C42 C43 1.381(7) .
C42 H42 0.9300 .
C43 C44 1.382(6) .
C43 H43 0.9300 .
C44 H44 0.9300 .
Ti3 C53 2.344(5) .
Ti3 Cl6 2.3525(13) .
Ti3 C52 2.355(5) .
Ti3 C48 2.362(4) .
Ti3 Cl5 2.3618(13) .
Ti3 C51 2.370(5) .
Ti3 C47 2.374(4) .
Ti3 C50 2.380(5) .
Ti3 C54 2.389(5) .
Ti3 C49 2.407(4) .
Ti3 C46 2.427(4) .
Ti3 C45 2.441(4) .
Ti4 Cl7 2.3384(12) .
Ti4 Cl8 2.3416(13) .
Ti4 C75 2.344(5) .
Ti4 C76 2.351(6) .
Ti4 C79 2.352(5) .
Ti4 C81 2.352(6) .
Ti4 C78 2.356(5) .
Ti4 C82 2.365(6) .
Ti4 C80 2.369(5) .
Ti4 C77 2.400(5) .
Ti4 C74 2.408(5) .
Ti4 C73 2.432(4) .
Au2 P3 2.3102(10) .
Au2 P4 2.3151(11) .
P3 C45 1.804(4) .
P3 C61 1.809(4) .
P3 C55 1.819(4) .
P4 C73 1.796(5) .
P4 C67 1.813(4) .
P4 C83 1.821(5) .
C45 C49 1.412(6) .
C45 C46 1.427(6) .
C46 C47 1.400(6) .
C46 H46 0.9300 .
C47 C48 1.414(7) .
C47 H47 0.9300 .
C48 C49 1.401(6) .
C48 H48 0.9300 .
C49 H49 0.9300 .
C50 C54 1.354(8) .
C50 C51 1.393(7) .
C50 H50 0.9300 .
C51 C52 1.383(9) .
C51 H51 0.9300 .
C52 C53 1.409(10) .
C52 H52 0.9300 .
C53 C54 1.394(9) .
C53 H53 0.9300 .
C54 H54 0.9300 .
C55 C60 1.391(6) .
C55 C56 1.395(6) .
C56 C57 1.384(7) .
C56 H56 0.9300 .
C57 C58 1.372(7) .
C57 H57 0.9300 .
C58 C59 1.375(7) .
C58 H58 0.9300 .
C59 C60 1.385(6) .
C59 H59 0.9300 .
C60 H60 0.9300 .
C61 C62 1.384(6) .
C61 C66 1.397(6) .
C62 C63 1.392(7) .
C62 H62 0.9300 .
C63 C64 1.386(7) .
C63 H63 0.9300 .
C64 C65 1.367(7) .
C64 H64 0.9300 .
C65 C66 1.387(6) .
C65 H65 0.9300 .
C66 H66 0.9300 .
C67 C68 1.392(6) .
C67 C72 1.400(6) .
C68 C69 1.371(7) .
C68 H68 0.9300 .
C69 C70 1.383(7) .
C69 H69 0.9300 .
C70 C71 1.376(6) .
C70 H70 0.9300 .
C71 C72 1.385(6) .
C71 H71 0.9300 .
C72 H72 0.9300 .
C73 C74 1.409(7) .
C73 C77 1.416(7) .
C74 C75 1.382(8) .
C74 H74 0.9300 .
C75 C76 1.387(10) .
C75 H75 0.9300 .
C76 C77 1.409(8) .
C76 H76 0.9300 .
C77 H77 0.9300 .
C78 C82 1.425(10) .
C78 C79 1.474(8) .
C78 H78 0.9300 .
C79 C80 1.352(7) .
C79 H79 0.9300 .
C80 C81 1.364(8) .
C80 H80 0.9300 .
C81 C82 1.302(11) .
C81 H81 0.9300 .
C82 H82 0.9300 .
C83 C88 1.389(7) .
C83 C84 1.389(7) .
C84 C85 1.410(9) .
C84 H84 0.9300 .
C85 C86 1.379(11) .
C85 H85 0.9300 .
C86 C87 1.357(10) .
C86 H86 0.9300 .
C87 C88 1.381(7) .
C87 H87 0.9300 .
C88 H88 0.9300 .
Ti5 Cl10 2.3452(11) .
Ti5 C94 2.352(4) .
Ti5 Cl9 2.3558(12) .
Ti5 C95 2.363(4) .
Ti5 C92 2.370(4) .
Ti5 C91 2.372(4) .
Ti5 C96 2.376(4) .
Ti5 C97 2.384(4) .
Ti5 C98 2.394(4) .
Ti5 C90 2.405(4) .
Ti5 C93 2.429(4) .
Ti5 C89 2.453(4) .
Au3 P5 2.3032(10) .
Au3 P5 2.3032(10) 2_577
P5 C89 1.803(4) .
P5 C105 1.813(4) .
P5 C99 1.824(4) .
C89 C93 1.408(5) .
C89 C90 1.430(5) .
C90 C91 1.401(6) .
C90 H90 0.9300 .
C91 C92 1.420(6) .
C91 H91 0.9300 .
C92 C93 1.408(6) .
C92 H92 0.9300 .
C93 H93 0.9300 .
C94 C98 1.387(7) .
C94 C95 1.420(7) .
C94 H94 0.9300 .
C95 C96 1.399(6) .
C95 H95 0.9300 .
C96 C97 1.406(6) .
C96 H96 0.9300 .
C97 C98 1.405(6) .
C97 H97 0.9300 .
C98 H98 0.9300 .
C99 C104 1.382(6) .
C99 C100 1.397(6) .
C100 C101 1.390(7) .
C100 H100 0.9300 .
C101 C102 1.381(7) .
C101 H101 0.9300 .
C102 C103 1.377(7) .
C102 H102 0.9300 .
C103 C104 1.383(6) .
C103 H103 0.9300 .
C104 H104 0.9300 .
C105 C110 1.389(6) .
C105 C106 1.398(6) .
C106 C107 1.394(6) .
C106 H106 0.9300 .
C107 C108 1.370(7) .
C107 H107 0.9300 .
C108 C109 1.382(7) .
C108 H108 0.9300 .
C109 C110 1.389(6) .
C109 H109 0.9300 .
C110 H110 0.9300 .
Ti6 Cl12 2.3444(12) .
Ti6 Cl11 2.3489(13) .
Ti6 C116 2.352(4) .
Ti6 C114 2.353(5) .
Ti6 C117 2.362(4) .
Ti6 C113 2.362(5) .
Ti6 C119 2.378(5) .
Ti6 C118 2.384(4) .
Ti6 C120 2.384(5) .
Ti6 C112 2.419(4) .
Ti6 C115 2.425(5) .
Ti6 C111 2.463(4) .
Au4 P6 2.2996(11) 2_566
Au4 P6 2.2996(11) .
P6 C111 1.807(4) .
P6 C121 1.815(4) .
P6 C127 1.824(4) .
C111 C115 1.410(6) .
C111 C112 1.420(6) .
C112 C113 1.412(7) .
C112 H112 0.9300 .
C113 C114 1.395(8) .
C113 H113 0.9300 .
C114 C115 1.390(6) .
C114 H114 0.9300 .
C115 H115 0.9300 .
C116 C120 1.391(7) .
C116 C117 1.401(7) .
C116 H116 0.9300 .
C117 C118 1.397(7) .
C117 H117 0.9300 .
C118 C119 1.412(7) .
C118 H118 0.9300 .
C119 C120 1.396(6) .
C119 H119 0.9300 .
C120 H120 0.9300 .
C121 C122 1.386(6) .
C121 C126 1.393(6) .
C122 C123 1.399(6) .
C122 H122 0.9300 .
C123 C124 1.373(7) .
C123 H123 0.9300 .
C124 C125 1.360(8) .
C124 H124 0.9300 .
C125 C126 1.398(7) .
C125 H125 0.9300 .
C126 H126 0.9300 .
C127 C128 1.386(6) .
C127 C132 1.389(6) .
C128 C129 1.389(7) .
C128 H128 0.9300 .
C129 C130 1.383(7) .
C129 H129 0.9300 .
C130 C131 1.379(7) .
C130 H130 0.9300 .
C131 C132 1.393(6) .
C131 H131 0.9300 .
C132 H132 0.9300 .
P7 F2 1.588(3) .
P7 F3 1.595(3) .
P7 F4 1.596(3) .
P7 F6 1.605(3) .
P7 F5 1.607(3) .
P7 F1 1.607(3) .
P8 F10 1.546(5) .
P8 F9 1.569(4) .
P8 F12 1.584(4) .
P8 F8 1.588(4) .
P8 F11 1.597(4) .
P8 F7 1.611(4) .
P9 F14 1.5749 .
P9 F16 1.5750 .
P9 F17 1.5750 .
P9 F18 1.5750 .
P9 F15 1.5750 .
P9 F13 1.5750 .
P9A F18A 1.5750 .
P9A F15A 1.5750 .
P9A F14A 1.5750 .
P9A F13A 1.5750 .
P9A F16A 1.5750 .
P9A F17A 1.5750 .
C133 Cl13 1.725(6) .
C133 Cl14 1.752(5) .
C133 H13A 0.9700 .
C133 H13B 0.9700 .
C134 Cl16 1.749(7) .
C134 Cl15 1.753(5) .
C134 H13C 0.9700 .
C134 H13D 0.9700 .
C135 Cl17 1.737(7) .
C135 Cl18 1.742(7) .
C135 H13E 0.9700 .
C135 H13F 0.9700 .
C136 Cl19 1.726(7) .
C136 Cl20 1.758(8) .
C136 H13G 0.9700 .
C136 H13H 0.9700 .
C137 Cl22 1.701(11) .
C137 Cl21 1.797(11) .
C137 H13I 0.9700 .
C137 H13J 0.9700 .
C138 Cl23 1.518(13) .
C138 Cl24 1.733(10) .
C138 H13K 0.9700 .
C138 H13L 0.9700 .
Cl25 C139 1.7399 .
Cl26 C139 1.7400 .
C139 H13M 0.9700 .
C139 H13N 0.9700 .
Cl27 C140 1.7400 .
Cl28 C140 1.7400 .
C140 H14A 0.9700 .
C140 H14B 0.9700 .
